data_4118237
loop_
_publ_author_name
'Mee-Kyung Chung'
'Peter S. White'
'Stephen J. Lee'
'Marcey L. Waters'
'Michel R. Gagn\'e'

_publ_section_title
;
 Self-Assembled Multi-Component Catenanes: Structural Insights into an
 Adaptable Class of Molecular Receptors and [2]-Catenanes
;
_journal_name_full 'Journal of the American Chemical Society'
_journal_page_first 11415
_journal_page_last 11429
_journal_paper_doi 10.1021/ja302345n
_journal_volume 134
_journal_year 2012
_chemical_absolute_configuration unk
_chemical_formula_moiety '2(C75 H79 F N16 O12), 4(O), 8(C5 H5 N)'
_chemical_formula_sum 'C190 H198 F2 N40 O28'
_chemical_formula_weight 3527.88
_chemical_name_systematic
;
 ? 
;
_space_group_crystal_system monoclinic
_space_group_IT_number 4
_space_group_name_Hall 'P 2yb'
_space_group_name_H-M_alt 'P 1 21 1'
_symmetry_space_group_name_Hall 'P 2yb'
_symmetry_space_group_name_H-M 'P 1 21 1'
_atom_sites_solution_hydrogens geom
_atom_sites_solution_primary direct
_atom_sites_solution_secondary difmap
_audit_creation_date 2010-10-29
_audit_creation_method
;
  Olex2 1.1-beta
  (compiled Oct 26 2010 21:03:55, GUI svn.r3310)
;
_cell_angle_alpha 90.00
_cell_angle_beta 90.498(2)
_cell_angle_gamma 90.00
_cell_formula_units_Z 2
_cell_length_a 19.2050(4)
_cell_length_b 23.3121(5)
_cell_length_c 20.2621(4)
_cell_measurement_reflns_used 9104
_cell_measurement_temperature 100(2)
_cell_measurement_theta_max 64.05
_cell_measurement_theta_min 2.89
_cell_volume 9071.2(3)
_computing_data_reduction 'SAINT v7.68A (Bruker, 2009)'
_computing_molecular_graphics
;
O. V. Dolomanov, L. J. Bourhis, R. J. Gildea, J. A. K. Howard and H. Puschmann,
OLEX2: a complete structure solution, refinement and analysis program.
J. Appl. Cryst. (2009). 42, 339-341.
;
_computing_publication_material
;
O. V. Dolomanov, L. J. Bourhis, R. J. Gildea, J. A. K. Howard and H. Puschmann,
OLEX2: a complete structure solution, refinement and analysis program.
J. Appl. Cryst. (2009). 42, 339-341.
;
_computing_structure_refinement 'SHELXL-97 (Sheldrick, 2008)'
_computing_structure_solution 'SHELXS-97 (Sheldrick, 2008)'
_diffrn_ambient_temperature 100.0
_diffrn_measured_fraction_theta_full 0.986
_diffrn_measured_fraction_theta_max 0.986
_diffrn_measurement_device_type 'Bruker APEX-II CCD'
_diffrn_measurement_method '\f and \w scans'
_diffrn_radiation_monochromator graphite
_diffrn_radiation_source 'fine-focus sealed tube'
_diffrn_radiation_type CuK\a
_diffrn_radiation_wavelength 1.54178
_diffrn_reflns_av_R_equivalents 0.0822
_diffrn_reflns_av_unetI/netI 0.0973
_diffrn_reflns_limit_h_max 22
_diffrn_reflns_limit_h_min -22
_diffrn_reflns_limit_k_max 27
_diffrn_reflns_limit_k_min -27
_diffrn_reflns_limit_l_max 23
_diffrn_reflns_limit_l_min 0
_diffrn_reflns_number 59253
_diffrn_reflns_theta_full 66.66
_diffrn_reflns_theta_max 66.66
_diffrn_reflns_theta_min 1.90
_diffrn_standards_number 0
_exptl_absorpt_coefficient_mu 0.742
_exptl_absorpt_correction_T_max 0.9813
_exptl_absorpt_correction_T_min 0.8779
_exptl_absorpt_correction_type multi-scan
_exptl_absorpt_process_details 'Bruker-AXS Apex2'
_exptl_crystal_colour 'clear colourless'
_exptl_crystal_colour_lustre clear
_exptl_crystal_colour_primary colourless
_exptl_crystal_density_diffrn 1.292
_exptl_crystal_description block
_exptl_crystal_F_000 3720
_exptl_crystal_size_max 0.239
_exptl_crystal_size_mid 0.109
_exptl_crystal_size_min 0.066
_refine_diff_density_max 0.675
_refine_diff_density_min -0.413
_refine_diff_density_rms 0.073
_refine_ls_abs_structure_details 'Flack H D (1983), Acta Cryst. A39, 876-881'
_refine_ls_abs_structure_Flack -0.1(3)
_refine_ls_extinction_method none
_refine_ls_goodness_of_fit_ref 1.021
_refine_ls_hydrogen_treatment constr
_refine_ls_matrix_type full
_refine_ls_number_parameters 2329
_refine_ls_number_reflns 16237
_refine_ls_number_restraints 579
_refine_ls_restrained_S_all 1.011
_refine_ls_R_factor_all 0.1108
_refine_ls_R_factor_gt 0.0857
_refine_ls_shift/su_max 0.009
_refine_ls_shift/su_mean 0.001
_refine_ls_structure_factor_coef Fsqd
_refine_ls_weighting_details 'calc w=1/[\s^2^(Fo^2^)+(0.1696P)^2^+0.0000P] where P=(Fo^2^+2Fc^2^)/3'
_refine_ls_weighting_scheme calc
_refine_ls_wR_factor_gt 0.2305
_refine_ls_wR_factor_ref 0.2468
_reflns_number_gt 11766
_reflns_number_total 16237
_reflns_threshold_expression >2sigma(I)
_cod_data_source_file ja302345n_si_001.cif
_cod_data_source_block x1003025
_cod_database_code 4118237

loop_
_space_group_symop_id
_space_group_symop_operation_xyz
1 'x, y, z'
2 '-x, y+1/2, -z'

loop_
_atom_site_label
_atom_site_type_symbol
_atom_site_fract_x
_atom_site_fract_y
_atom_site_fract_z
_atom_site_U_iso_or_equiv
_atom_site_adp_type
_atom_site_occupancy
_atom_site_symmetry_multiplicity
_atom_site_calc_flag
_atom_site_refinement_flags
_atom_site_disorder_assembly
_atom_site_disorder_group
F101 F 1.0618(3) 0.9454(3) 0.5944(3) 0.0701(15) Uani 1 1 d . . .
O9 O 0.6946(3) 0.8175(2) 0.4534(2) 0.0398(11) Uani 1 1 d . . .
O20 O 0.5724(3) 0.8418(3) 0.0251(3) 0.0461(12) Uani 1 1 d . . .
O27 O 0.5184(3) 0.8599(3) -0.1197(3) 0.0662(17) Uani 1 1 d . . .
O34 O 0.6145(3) 1.0407(3) -0.0618(3) 0.0575(16) Uani 1 1 d . . .
O45 O 0.5921(3) 1.0310(2) 0.3914(3) 0.0425(11) Uani 1 1 d . . .
O52 O 0.5208(3) 1.1488(2) 0.4616(3) 0.0518(14) Uani 1 1 d . . .
O59 O 0.7119(4) 1.1878(3) 0.5340(3) 0.0656(17) Uani 1 1 d . . .
O70 O 0.9841(3) 1.1498(3) 0.1629(3) 0.0510(13) Uani 1 1 d . . .
O77 O 0.9350(3) 1.0957(3) 0.0179(3) 0.0601(16) Uani 1 1 d . . .
O84 O 1.0878(5) 0.9847(4) 0.0305(4) 0.090(3) Uani 1 1 d . . .
O95 O 1.0046(3) 0.8264(2) 0.4309(3) 0.0489(13) Uani 1 1 d . . .
O103 O 0.9250(3) 0.7652(2) 0.5717(3) 0.0439(12) Uani 1 1 d . . .
N10 N 0.7828(3) 0.7937(3) 0.3848(3) 0.0377(13) Uani 1 1 d . . .
H10 H 0.8266 0.7831 0.3818 0.045 Uiso 1 1 calc R . .
N11 N 0.7441(3) 0.8044(3) 0.3286(3) 0.0388(13) Uani 1 1 d . . .
N21 N 0.6551(4) 0.7963(3) -0.0313(3) 0.0481(16) Uani 1 1 d . . .
N28 N 0.6267(4) 0.8950(4) -0.1132(4) 0.0590(19) Uani 1 1 d . . .
H28 H 0.6710 0.8865 -0.1075 0.071 Uiso 1 1 calc R . .
N35 N 0.5689(3) 0.9601(3) -0.0135(3) 0.0468(15) Uani 1 1 d . . .
H35 H 0.5537 0.9248 -0.0188 0.056 Uiso 1 1 calc R . .
N36 N 0.5638(3) 0.9867(3) 0.0468(3) 0.0451(15) Uani 1 1 d . . .
N46 N 0.4766(3) 1.0444(3) 0.3939(3) 0.0437(15) Uani 1 1 d . . .
N53 N 0.5698(3) 1.0875(3) 0.5364(3) 0.0411(14) Uani 1 1 d . . .
H53 H 0.5693 1.0523 0.5519 0.049 Uiso 1 1 calc R . .
N60 N 0.6837(4) 1.1156(3) 0.4637(3) 0.0471(15) Uani 1 1 d . . .
H60 H 0.6573 1.0854 0.4560 0.057 Uiso 1 1 calc R . .
N61 N 0.7353(4) 1.1301(3) 0.4203(3) 0.0512(16) Uani 1 1 d . . .
N71 N 0.8983(3) 1.1896(4) 0.1041(3) 0.0539(18) Uani 1 1 d . . .
N78 N 1.0418(3) 1.1341(3) 0.0189(3) 0.0474(15) Uani 1 1 d . . .
H78 H 1.0675 1.1642 0.0287 0.057 Uiso 1 1 calc R . .
N85 N 1.0534(4) 1.0473(3) 0.1082(3) 0.0522(17) Uani 1 1 d . . .
H85 H 1.0417 1.0830 0.1170 0.063 Uiso 1 1 calc R . .
N86 N 1.0522(4) 1.0068(3) 0.1583(3) 0.0535(17) Uani 1 1 d . . .
N96 N 0.9681(3) 0.8995(3) 0.4940(3) 0.0383(13) Uani 1 1 d . . .
N104 N 0.8523(3) 0.8239(3) 0.5139(3) 0.0379(13) Uani 1 1 d . . .
H10A H 0.8446 0.8588 0.4988 0.045 Uiso 1 1 calc R . .
C1 C 0.7653(4) 0.7921(5) 0.6226(4) 0.053(2) Uani 1 1 d . . .
H1 H 0.7984 0.8220 0.6280 0.064 Uiso 1 1 calc R . .
C2 C 0.7244(5) 0.7744(6) 0.6758(4) 0.069(3) Uani 1 1 d . . .
H2 H 0.7310 0.7928 0.7173 0.083 Uiso 1 1 calc R . .
C3 C 0.6763(5) 0.7327(5) 0.6710(4) 0.062(3) Uani 1 1 d . . .
H3 H 0.6490 0.7225 0.7081 0.075 Uiso 1 1 calc R . .
C4 C 0.6670(6) 0.7045(5) 0.6101(5) 0.068(3) Uani 1 1 d . . .
H4 H 0.6332 0.6749 0.6056 0.082 Uiso 1 1 calc R . .
C5 C 0.7080(5) 0.7203(4) 0.5561(4) 0.053(2) Uani 1 1 d . . .
H5 H 0.7027 0.7006 0.5153 0.063 Uiso 1 1 calc R . .
C6 C 0.7567(4) 0.7648(3) 0.5614(3) 0.0381(15) Uani 1 1 d . . .
C7 C 0.8004(4) 0.7801(3) 0.5029(3) 0.0373(15) Uani 1 1 d . . .
H7 H 0.8251 0.7445 0.4885 0.045 Uiso 1 1 calc R . .
C8 C 0.7528(4) 0.7997(3) 0.4452(3) 0.0352(14) Uani 1 1 d . . .
C12 C 0.7779(4) 0.8048(3) 0.2751(4) 0.0432(17) Uani 1 1 d . . .
H12 H 0.8273 0.8023 0.2756 0.052 Uiso 1 1 calc R . .
C13 C 0.7390(4) 0.8094(4) 0.2118(4) 0.0434(16) Uani 1 1 d . . .
C14 C 0.6672(4) 0.8113(4) 0.2079(4) 0.0454(17) Uani 1 1 d . . .
H14 H 0.6406 0.8116 0.2472 0.054 Uiso 1 1 calc R . .
C15 C 0.6338(4) 0.8128(3) 0.1473(4) 0.0431(16) Uani 1 1 d . . .
H15 H 0.5843 0.8126 0.1454 0.052 Uiso 1 1 calc R . .
C16 C 0.6713(4) 0.8145(3) 0.0893(4) 0.0438(17) Uani 1 1 d . . .
C17 C 0.7427(4) 0.8158(4) 0.0923(4) 0.0485(18) Uani 1 1 d . . .
H17 H 0.7685 0.8183 0.0526 0.058 Uiso 1 1 calc R . .
C18 C 0.7778(4) 0.8134(4) 0.1527(4) 0.0476(18) Uani 1 1 d . . .
H18 H 0.8273 0.8144 0.1543 0.057 Uiso 1 1 calc R . .
C19 C 0.6301(4) 0.8180(3) 0.0263(4) 0.0421(16) Uani 1 1 d . . .
C22 C 0.7144(5) 0.7561(4) -0.0390(5) 0.060(2) Uani 1 1 d . . .
H22A H 0.7193 0.7307 0.0000 0.072 Uiso 1 1 calc R . .
H22B H 0.7586 0.7770 -0.0457 0.072 Uiso 1 1 calc R . .
C23 C 0.6936(5) 0.7220(5) -0.1007(5) 0.063(2) Uani 1 1 d . . .
H23B H 0.7351 0.7084 -0.1247 0.075 Uiso 1 1 calc R . .
H23A H 0.6642 0.6886 -0.0892 0.075 Uiso 1 1 calc R . .
C24 C 0.6539(6) 0.7643(5) -0.1401(4) 0.071(3) Uani 1 1 d . . .
H24A H 0.6246 0.7452 -0.1739 0.085 Uiso 1 1 calc R . .
H24B H 0.6855 0.7917 -0.1621 0.085 Uiso 1 1 calc R . .
C25 C 0.6102(5) 0.7939(4) -0.0898(4) 0.0494(19) Uani 1 1 d . . .
H25 H 0.5701 0.7682 -0.0796 0.059 Uiso 1 1 calc R . .
C26 C 0.5798(4) 0.8548(4) -0.1090(4) 0.053(2) Uani 1 1 d . . .
C29 C 0.6059(4) 0.9545(4) -0.1272(4) 0.054(2) Uani 1 1 d . . .
C30 C 0.5451(5) 0.9652(5) -0.1782(4) 0.062(2) Uani 1 1 d . . .
H30A H 0.5352 0.9320 -0.2073 0.074 Uiso 1 1 calc R . .
H30B H 0.5018 0.9798 -0.1580 0.074 Uiso 1 1 calc R . .
C31 C 0.5901(6) 1.0124(6) -0.2110(5) 0.073(3) Uani 1 1 d . . .
H31A H 0.5915 1.0096 -0.2597 0.088 Uiso 1 1 calc R . .
H31B H 0.5778 1.0518 -0.1969 0.088 Uiso 1 1 calc R . .
C32 C 0.6547(5) 0.9887(5) -0.1767(5) 0.068(3) Uani 1 1 d . . .
H32B H 0.6838 1.0184 -0.1550 0.082 Uiso 1 1 calc R . .
H32A H 0.6833 0.9636 -0.2052 0.082 Uiso 1 1 calc R . .
C33 C 0.5980(4) 0.9891(4) -0.0656(4) 0.0461(18) Uani 1 1 d . . .
C37 C 0.5345(4) 0.9579(4) 0.0916(4) 0.0449(17) Uani 1 1 d . . .
H37 H 0.5153 0.9214 0.0812 0.054 Uiso 1 1 calc R . .
C38 C 0.5297(4) 0.9799(4) 0.1602(4) 0.0435(17) Uani 1 1 d . . .
C39 C 0.5493(4) 1.0345(4) 0.1761(4) 0.0479(18) Uani 1 1 d . . .
H39 H 0.5621 1.0606 0.1423 0.057 Uiso 1 1 calc R . .
C40 C 0.5507(5) 1.0522(4) 0.2428(4) 0.0476(18) Uani 1 1 d . . .
H40 H 0.5658 1.0898 0.2541 0.057 Uiso 1 1 calc R . .
C41 C 0.5302(4) 1.0149(4) 0.2909(4) 0.0421(17) Uani 1 1 d . . .
C42 C 0.5072(4) 0.9605(3) 0.2732(4) 0.0461(17) Uani 1 1 d . . .
H42 H 0.4910 0.9350 0.3063 0.055 Uiso 1 1 calc R . .
C43 C 0.5075(4) 0.9430(4) 0.2085(4) 0.0474(18) Uani 1 1 d . . .
H43 H 0.4924 0.9054 0.1971 0.057 Uiso 1 1 calc R . .
C44 C 0.5341(4) 1.0309(3) 0.3626(4) 0.0396(16) Uani 1 1 d . . .
C47 C 0.4051(5) 1.0429(5) 0.3659(5) 0.060(2) Uani 1 1 d . . .
H47A H 0.3990 1.0103 0.3350 0.072 Uiso 1 1 calc R . .
H47B H 0.3935 1.0791 0.3427 0.072 Uiso 1 1 calc R . .
C48 C 0.3619(5) 1.0354(6) 0.4264(5) 0.074(3) Uani 1 1 d . . .
H48B H 0.3145 1.0508 0.4191 0.089 Uiso 1 1 calc R . .
H48A H 0.3584 0.9943 0.4382 0.089 Uiso 1 1 calc R . .
C49 C 0.3987(5) 1.0680(6) 0.4794(5) 0.070(3) Uani 1 1 d . . .
H49A H 0.3846 1.0549 0.5238 0.084 Uiso 1 1 calc R . .
H49B H 0.3901 1.1097 0.4755 0.084 Uiso 1 1 calc R . .
C50 C 0.4759(4) 1.0531(4) 0.4655(4) 0.0462(18) Uani 1 1 d . . .
H50 H 0.4889 1.0167 0.4886 0.055 Uiso 1 1 calc R . .
C51 C 0.5253(4) 1.1015(3) 0.4870(3) 0.0432(17) Uani 1 1 d . . .
C54 C 0.6176(4) 1.1279(3) 0.5642(4) 0.0442(17) Uani 1 1 d . . .
C55 C 0.5797(5) 1.1760(4) 0.6046(4) 0.055(2) Uani 1 1 d . . .
H55B H 0.6051 1.2129 0.6057 0.066 Uiso 1 1 calc R . .
H55A H 0.5305 1.1817 0.5914 0.066 Uiso 1 1 calc R . .
C56 C 0.5889(6) 1.1406(5) 0.6670(4) 0.071(3) Uani 1 1 d . . .
H56A H 0.5470 1.1181 0.6789 0.085 Uiso 1 1 calc R . .
H56B H 0.6062 1.1629 0.7053 0.085 Uiso 1 1 calc R . .
C57 C 0.6449(5) 1.1052(4) 0.6335(4) 0.0484(19) Uani 1 1 d . . .
H57A H 0.6394 1.0633 0.6395 0.058 Uiso 1 1 calc R . .
H57B H 0.6929 1.1175 0.6446 0.058 Uiso 1 1 calc R . .
C58 C 0.6733(5) 1.1478(4) 0.5184(4) 0.052(2) Uani 1 1 d . . .
C62 C 0.7305(5) 1.1062(4) 0.3637(4) 0.0512(19) Uani 1 1 d . . .
H62 H 0.6936 1.0802 0.3548 0.061 Uiso 1 1 calc R . .
C63 C 0.7827(4) 1.1190(4) 0.3114(4) 0.0468(18) Uani 1 1 d . . .
C64 C 0.8448(4) 1.1451(4) 0.3259(4) 0.055(2) Uani 1 1 d . . .
H64 H 0.8571 1.1536 0.3704 0.066 Uiso 1 1 calc R . .
C65 C 0.8888(5) 1.1588(4) 0.2761(4) 0.055(2) Uani 1 1 d . . .
H65 H 0.9323 1.1761 0.2866 0.066 Uiso 1 1 calc R . .
C66 C 0.8721(4) 1.1483(4) 0.2106(4) 0.0507(19) Uani 1 1 d . . .
C67 C 0.8084(5) 1.1202(4) 0.1958(4) 0.053(2) Uani 1 1 d . . .
H67 H 0.7954 1.1123 0.1514 0.064 Uiso 1 1 calc R . .
C68 C 0.7656(4) 1.1047(4) 0.2473(4) 0.0517(19) Uani 1 1 d . . .
H68 H 0.7240 1.0840 0.2384 0.062 Uiso 1 1 calc R . .
C69 C 0.9228(4) 1.1624(4) 0.1573(4) 0.0468(18) Uani 1 1 d . . .
C72 C 0.8310(5) 1.2169(5) 0.0924(5) 0.067(3) Uani 1 1 d . . .
H72B H 0.8158 1.2388 0.1316 0.080 Uiso 1 1 calc R . .
H72A H 0.7949 1.1882 0.0807 0.080 Uiso 1 1 calc R . .
C73 C 0.8457(5) 1.2559(6) 0.0356(5) 0.075(3) Uani 1 1 d . . .
H73B H 0.8668 1.2923 0.0509 0.090 Uiso 1 1 calc R . .
H73A H 0.8025 1.2646 0.0104 0.090 Uiso 1 1 calc R . .
C74 C 0.8966(5) 1.2217(5) -0.0061(5) 0.064(3) Uani 1 1 d . . .
H74A H 0.8723 1.1916 -0.0320 0.077 Uiso 1 1 calc R . .
H74B H 0.9226 1.2469 -0.0365 0.077 Uiso 1 1 calc R . .
C75 C 0.9441(4) 1.1959(5) 0.0458(4) 0.058(2) Uani 1 1 d . . .
H75 H 0.9833 1.2227 0.0562 0.069 Uiso 1 1 calc R . .
C76 C 0.9726(4) 1.1374(4) 0.0260(4) 0.052(2) Uani 1 1 d . . .
C79 C 1.0753(5) 1.0831(4) -0.0039(4) 0.056(2) Uani 1 1 d . . .
C80 C 1.0587(6) 1.0640(5) -0.0732(5) 0.067(3) Uani 1 1 d . . .
H80B H 1.0320 1.0928 -0.0990 0.080 Uiso 1 1 calc R . .
H80A H 1.0357 1.0260 -0.0753 0.080 Uiso 1 1 calc R . .
C81 C 1.1352(6) 1.0621(5) -0.0905(5) 0.070(3) Uani 1 1 d . . .
H81B H 1.1471 1.0847 -0.1302 0.084 Uiso 1 1 calc R . .
H81A H 1.1545 1.0228 -0.0931 0.084 Uiso 1 1 calc R . .
C82 C 1.1515(5) 1.0931(5) -0.0246(5) 0.067(3) Uani 1 1 d . . .
H82A H 1.1861 1.0730 0.0035 0.081 Uiso 1 1 calc R . .
H82B H 1.1639 1.1341 -0.0299 0.081 Uiso 1 1 calc R . .
C83 C 1.0719(5) 1.0334(4) 0.0471(4) 0.057(2) Uani 1 1 d . . .
C87 C 1.0178(4) 1.0220(4) 0.2083(4) 0.0447(18) Uani 1 1 d . . .
H87 H 0.9947 1.0581 0.2082 0.054 Uiso 1 1 calc R . .
C88 C 1.0129(5) 0.9847(4) 0.2665(4) 0.0485(19) Uani 1 1 d . . .
C89 C 0.9593(4) 0.9948(3) 0.3107(4) 0.0436(17) Uani 1 1 d . . .
H89 H 0.9285 1.0260 0.3031 0.052 Uiso 1 1 calc R . .
C90 C 0.9496(4) 0.9599(3) 0.3661(4) 0.0430(16) Uani 1 1 d . . .
H90 H 0.9107 0.9655 0.3940 0.052 Uiso 1 1 calc R . .
C91 C 0.9985(4) 0.9166(3) 0.3795(4) 0.0387(15) Uani 1 1 d . . .
C92 C 1.0544(4) 0.9087(4) 0.3371(4) 0.0472(18) Uani 1 1 d . . .
H92 H 1.0882 0.8803 0.3473 0.057 Uiso 1 1 calc R . .
C93 C 1.0619(4) 0.9417(4) 0.2799(4) 0.0457(18) Uani 1 1 d . . .
H93 H 1.0995 0.9351 0.2508 0.055 Uiso 1 1 calc R . .
C94 C 0.9914(4) 0.8780(3) 0.4371(4) 0.0439(17) Uani 1 1 d . . .
C97 C 0.9711(5) 0.9596(3) 0.5167(4) 0.0469(18) Uani 1 1 d . . .
H97A H 0.9254 0.9788 0.5109 0.056 Uiso 1 1 calc R . .
H97B H 1.0068 0.9815 0.4923 0.056 Uiso 1 1 calc R . .
C98 C 0.9902(5) 0.9544(4) 0.5889(4) 0.053(2) Uani 1 1 d . . .
H98 H 0.9748 0.9886 0.6148 0.064 Uiso 1 1 calc R . .
C99 C 0.9527(5) 0.9001(4) 0.6099(4) 0.052(2) Uani 1 1 d . . .
H99A H 0.9022 0.9070 0.6157 0.062 Uiso 1 1 calc R . .
H99B H 0.9725 0.8845 0.6514 0.062 Uiso 1 1 calc R . .
C100 C 0.9664(4) 0.8600(3) 0.5514(3) 0.0398(16) Uani 1 1 d . . .
H10B H 1.0135 0.8423 0.5572 0.048 Uiso 1 1 calc R . .
C102 C 0.9128(4) 0.8130(3) 0.5469(3) 0.0362(15) Uani 1 1 d . . .
O501 O 0.0454(5) 0.9021(5) 0.9175(7) 0.127(4) Uani 1 1 d . . .
F301 F 0.4347(3) 0.7894(3) 0.5856(3) 0.0805(18) Uani 1 1 d . . .
O209 O 0.8034(3) 0.9314(2) 0.4639(2) 0.0419(11) Uani 1 1 d . . .
O220 O 0.9020(3) 0.9108(3) 0.0327(2) 0.0469(13) Uani 1 1 d . . .
O227 O 0.7908(3) 0.8852(3) -0.0962(3) 0.0557(14) Uani 1 1 d . . .
O234 O 0.8780(3) 0.7251(3) -0.0806(3) 0.0498(13) Uani 1 1 d . . .
O245 O 0.9014(3) 0.7146(2) 0.3844(2) 0.0400(11) Uani 1 1 d . . .
O252 O 0.9743(3) 0.5911(2) 0.4506(3) 0.0487(13) Uani 1 1 d . D .
O259 O 0.7884(3) 0.5454(3) 0.5091(3) 0.0623(16) Uani 1 1 d . . .
O270 O 0.5196(3) 0.6093(3) 0.1358(3) 0.0508(13) Uani 1 1 d . . .
O277 O 0.5555(4) 0.6806(4) -0.0082(4) 0.075(2) Uani 1 1 d . . .
O284 O 0.3722(5) 0.7678(4) 0.0381(4) 0.088(3) Uani 1 1 d . . .
O295 O 0.4893(3) 0.9162(3) 0.4323(3) 0.0510(13) Uani 1 1 d . . .
O303 O 0.5709(3) 0.9718(2) 0.5808(2) 0.0411(11) Uani 1 1 d . . .
N210 N 0.7139(3) 0.9583(3) 0.3981(3) 0.0396(13) Uani 1 1 d . . .
H21 H 0.6699 0.9686 0.3957 0.048 Uiso 1 1 calc R . .
N211 N 0.7521(3) 0.9525(3) 0.3416(3) 0.0411(14) Uani 1 1 d . . .
N221 N 0.8348(3) 0.9788(3) -0.0148(3) 0.0440(14) Uani 1 1 d . . .
N228 N 0.9051(4) 0.8746(4) -0.1192(3) 0.0511(17) Uani 1 1 d . . .
H22 H 0.9458 0.8919 -0.1216 0.061 Uiso 1 1 calc R . .
N235 N 0.9199(4) 0.7985(3) -0.0189(3) 0.0460(15) Uani 1 1 d . . .
H23 H 0.9345 0.8342 -0.0186 0.055 Uiso 1 1 calc R . .
N236 N 0.9213(3) 0.7671(3) 0.0391(3) 0.0446(15) Uani 1 1 d . . .
N246 N 1.0158(3) 0.6983(3) 0.3862(3) 0.0397(13) Uani 1 1 d D . .
N253 N 0.9252(3) 0.6502(3) 0.5259(3) 0.0396(13) Uani 1 1 d . D .
H25A H 0.9251 0.6847 0.5436 0.047 Uiso 1 1 calc R . .
N260 N 0.8123(3) 0.6248(3) 0.4493(3) 0.0442(14) Uani 1 1 d . . .
H26 H 0.8368 0.6565 0.4457 0.053 Uiso 1 1 calc R . .
N261 N 0.7625(3) 0.6113(3) 0.4013(3) 0.0482(15) Uani 1 1 d . . .
N271 N 0.6067(4) 0.5865(4) 0.0694(4) 0.069(2) Uani 1 1 d DU . .
N278 N 0.4524(4) 0.6338(4) -0.0048(3) 0.0549(18) Uani 1 1 d . C .
H27 H 0.4322 0.6001 -0.0005 0.066 Uiso 1 1 calc R . .
N285 N 0.4350(4) 0.7058(4) 0.0996(3) 0.0553(18) Uani 1 1 d . . .
H28A H 0.4555 0.6722 0.1021 0.066 Uiso 1 1 calc R . .
N286 N 0.4340(4) 0.7422(3) 0.1528(3) 0.0547(17) Uani 1 1 d . . .
N296 N 0.5286(3) 0.8426(3) 0.4924(3) 0.0424(14) Uani 1 1 d . . .
N304 N 0.6432(3) 0.9171(3) 0.5200(3) 0.0385(13) Uani 1 1 d . . .
H30 H 0.6513 0.8833 0.5021 0.046 Uiso 1 1 calc R . .
C0CA C 0.9146(12) 0.7647(11) -0.2281(9) 0.072(4) Uani 0.50 1 d PDU A 2
H0CA H 0.9146 0.7226 -0.2223 0.086 Uiso 0.50 1 calc PR A 2
H0CB H 0.9209 0.7754 -0.2749 0.086 Uiso 0.50 1 calc PR A 2
C1CA C 0.9631(11) 0.797(3) -0.1798(16) 0.065(3) Uani 0.50 1 d PDU A 2
H1CB H 0.9875 0.8297 -0.2001 0.078 Uiso 0.50 1 calc PR A 2
H1CA H 0.9965 0.7714 -0.1565 0.078 Uiso 0.50 1 calc PR A 2
C2CA C 0.6750(12) 0.5625(13) -0.0228(11) 0.076(5) Uani 0.50 1 d PDU B 2
H2CA H 0.6932 0.5237 -0.0320 0.092 Uiso 0.50 1 calc PR B 2
H2CB H 0.7044 0.5905 -0.0465 0.092 Uiso 0.50 1 calc PR B 2
C3CA C 0.4273(19) 0.708(2) -0.0838(15) 0.064(6) Uani 0.50 1 d PDU C 2
H3CA H 0.4638 0.6869 -0.1082 0.077 Uiso 0.50 1 calc PR C 2
H3CB H 0.4367 0.7496 -0.0827 0.077 Uiso 0.50 1 calc PR C 2
C4CA C 1.0865(9) 0.7028(17) 0.3561(12) 0.042(6) Uani 0.50 1 d PD D 2
H4CB H 1.0904 0.7374 0.3281 0.050 Uiso 0.50 1 calc PR D 2
H4CA H 1.0976 0.6684 0.3295 0.050 Uiso 0.50 1 calc PR D 2
C5CA C 0.3353(18) 0.665(3) -0.037(2) 0.063(3) Uani 0.50 1 d PDU C 2
H5CB H 0.2981 0.6844 -0.0125 0.076 Uiso 0.50 1 calc PR C 2
H5CA H 0.3272 0.6226 -0.0390 0.076 Uiso 0.50 1 calc PR C 2
C6BA C 1.0949(9) 0.6732(19) 0.4680(15) 0.059(3) Uani 0.50 1 d PD D 2
H6BB H 1.1109 0.6840 0.5129 0.071 Uiso 0.50 1 calc PR D 2
H6BA H 1.1024 0.6315 0.4618 0.071 Uiso 0.50 1 calc PR D 2
C6CA C 0.3522(17) 0.6919(13) -0.1043(15) 0.073(5) Uani 0.50 1 d PDU C 2
H6CB H 0.3230 0.7258 -0.1144 0.088 Uiso 0.50 1 calc PR C 2
H6CA H 0.3503 0.6641 -0.1413 0.088 Uiso 0.50 1 calc PR C 2
C7BA C 0.6014(15) 0.567(2) -0.0487(12) 0.074(6) Uani 0.50 1 d PDU B 2
H7BA H 0.5861 0.5301 -0.0687 0.089 Uiso 0.50 1 calc PR B 2
H7BB H 0.5970 0.5977 -0.0820 0.089 Uiso 0.50 1 calc PR B 2
C7CA C 1.1330(9) 0.7070(11) 0.4167(9) 0.067(4) Uani 0.50 1 d PD D 2
H7CA H 1.1794 0.6901 0.4081 0.080 Uiso 0.50 1 calc PR D 2
H7CB H 1.1390 0.7474 0.4306 0.080 Uiso 0.50 1 calc PR D 2
C8BA C 0.6803(11) 0.5737(17) 0.0488(13) 0.076(6) Uani 0.50 1 d PDU B 2
H8BB H 0.7111 0.6069 0.0579 0.092 Uiso 0.50 1 calc PR B 2
H8BA H 0.6987 0.5398 0.0725 0.092 Uiso 0.50 1 calc PR B 2
C9BA C 0.8533(12) 0.795(2) -0.1945(15) 0.053(3) Uani 0.50 1 d PDU A 2
H9BB H 0.8342 0.8277 -0.2207 0.064 Uiso 0.50 1 calc PR A 2
H9BA H 0.8157 0.7690 -0.1809 0.064 Uiso 0.50 1 calc PR A 2
C201 C 0.7332(5) 0.9363(6) 0.6329(4) 0.068(3) Uani 1 1 d . . .
H20 H 0.7004 0.9058 0.6332 0.082 Uiso 1 1 calc R . .
C202 C 0.7742(7) 0.9463(8) 0.6880(5) 0.102(6) Uani 1 1 d . . .
H20A H 0.7719 0.9222 0.7258 0.123 Uiso 1 1 calc R . .
C203 C 0.8215(6) 0.9957(10) 0.6858(9) 0.123(8) Uani 1 1 d . . .
H20B H 0.8497 1.0040 0.7233 0.147 Uiso 1 1 calc R . .
C204 C 0.8258(8) 1.0289(9) 0.6330(9) 0.115(6) Uani 1 1 d . . .
H20C H 0.8574 1.0602 0.6324 0.138 Uiso 1 1 calc R . .
C205 C 0.7844(5) 1.0176(4) 0.5794(6) 0.070(3) Uani 1 1 d . . .
H20D H 0.7860 1.0426 0.5424 0.084 Uiso 1 1 calc R . .
C206 C 0.7394(4) 0.9701(4) 0.5776(4) 0.051(2) Uani 1 1 d . . .
C207 C 0.6954(4) 0.9621(3) 0.5157(4) 0.0401(16) Uani 1 1 d . . .
H20E H 0.6709 0.9991 0.5062 0.048 Uiso 1 1 calc R . .
C208 C 0.7435(4) 0.9483(3) 0.4564(4) 0.0383(15) Uani 1 1 d . . .
C212 C 0.7175(4) 0.9578(4) 0.2882(4) 0.0477(18) Uani 1 1 d . . .
H21A H 0.6685 0.9630 0.2895 0.057 Uiso 1 1 calc R . .
C213 C 0.7534(4) 0.9557(4) 0.2243(4) 0.0456(18) Uani 1 1 d . . .
C214 C 0.8246(4) 0.9470(4) 0.2205(4) 0.0443(17) Uani 1 1 d . . .
H21B H 0.8513 0.9422 0.2598 0.053 Uiso 1 1 calc R . .
C215 C 0.8577(4) 0.9453(4) 0.1588(4) 0.0435(17) Uani 1 1 d . . .
H21C H 0.9063 0.9380 0.1562 0.052 Uiso 1 1 calc R . .
C216 C 0.8192(4) 0.9542(4) 0.1026(4) 0.0434(17) Uani 1 1 d . . .
C217 C 0.7474(4) 0.9620(4) 0.1068(4) 0.0490(19) Uani 1 1 d . . .
H21D H 0.7206 0.9666 0.0675 0.059 Uiso 1 1 calc R . .
C218 C 0.7149(4) 0.9632(4) 0.1666(4) 0.0467(18) Uani 1 1 d . . .
H21E H 0.6660 0.9691 0.1686 0.056 Uiso 1 1 calc R . .
C219 C 0.8544(4) 0.9466(3) 0.0381(4) 0.0410(16) Uani 1 1 d . . .
C222 C 0.7911(5) 1.0304(4) -0.0170(4) 0.056(2) Uani 1 1 d . . .
H22D H 0.7989 1.0546 0.0225 0.067 Uiso 1 1 calc R . .
H22C H 0.7411 1.0203 -0.0201 0.067 Uiso 1 1 calc R . .
C223 C 0.8151(6) 1.0608(4) -0.0792(4) 0.062(2) Uani 1 1 d . . .
H22E H 0.7768 1.0835 -0.0993 0.074 Uiso 1 1 calc R . .
H22F H 0.8550 1.0865 -0.0697 0.074 Uiso 1 1 calc R . .
C224 C 0.8363(5) 1.0118(4) -0.1239(4) 0.058(2) Uani 1 1 d . . .
H22H H 0.8708 1.0248 -0.1566 0.069 Uiso 1 1 calc R . .
H22G H 0.7953 0.9961 -0.1478 0.069 Uiso 1 1 calc R . .
C225 C 0.8684(5) 0.9658(4) -0.0775(4) 0.0505(19) Uani 1 1 d . . .
H22I H 0.9200 0.9710 -0.0737 0.061 Uiso 1 1 calc R . .
C226 C 0.8507(4) 0.9043(4) -0.0996(3) 0.0445(18) Uani 1 1 d . . .
C229 C 0.9004(4) 0.8147(4) -0.1370(4) 0.057(2) Uani 1 1 d DU . .
C230 C 0.9584(13) 0.794(3) -0.1836(14) 0.065(3) Uani 0.50 1 d PDU A 1
H23D H 0.9996 0.8199 -0.1847 0.078 Uiso 0.50 1 calc PR A 1
H23C H 0.9721 0.7538 -0.1778 0.078 Uiso 0.50 1 calc PR A 1
C231 C 0.9055(12) 0.8048(11) -0.2399(9) 0.072(4) Uani 0.50 1 d PDU A 1
H23E H 0.9043 0.7738 -0.2732 0.086 Uiso 0.50 1 calc PR A 1
H23F H 0.9103 0.8428 -0.2612 0.086 Uiso 0.50 1 calc PR A 1
C232 C 0.8451(11) 0.802(3) -0.1900(13) 0.053(3) Uani 0.50 1 d PDU A 1
H23H H 0.8095 0.8322 -0.1957 0.064 Uiso 0.50 1 calc PR A 1
H23G H 0.8234 0.7634 -0.1862 0.064 Uiso 0.50 1 calc PR A 1
C233 C 0.8966(4) 0.7751(5) -0.0757(4) 0.051(2) Uani 1 1 d . A .
C237 C 0.9543(4) 0.7939(4) 0.0862(3) 0.0437(17) Uani 1 1 d . . .
H23I H 0.9763 0.8295 0.0773 0.052 Uiso 1 1 calc R . .
C238 C 0.9579(4) 0.7690(4) 0.1545(3) 0.0406(16) Uani 1 1 d . D .
C239 C 0.9264(4) 0.7164(4) 0.1702(4) 0.0457(18) Uani 1 1 d . . .
H23J H 0.9040 0.6939 0.1372 0.055 Uiso 1 1 calc R . .
C240 C 0.9289(4) 0.6986(3) 0.2345(4) 0.0416(16) Uani 1 1 d . D .
H24 H 0.9077 0.6631 0.2457 0.050 Uiso 1 1 calc R . .
C241 C 0.9614(4) 0.7304(4) 0.2841(3) 0.0410(16) Uani 1 1 d . . .
C242 C 0.9916(4) 0.7821(4) 0.2676(4) 0.0438(17) Uani 1 1 d . D .
H24C H 1.0140 0.8044 0.3008 0.053 Uiso 1 1 calc R . .
C243 C 0.9895(4) 0.8021(4) 0.2024(4) 0.0476(18) Uani 1 1 d . . .
H24D H 1.0097 0.8380 0.1913 0.057 Uiso 1 1 calc R D .
C244 C 0.9580(4) 0.7137(3) 0.3560(3) 0.0343(14) Uani 1 1 d . D .
C247 C 1.0862(10) 0.6878(17) 0.3580(12) 0.042(6) Uani 0.50 1 d PD D 1
H24F H 1.1106 0.7243 0.3490 0.050 Uiso 0.50 1 calc PR D 1
H24E H 1.0830 0.6653 0.3166 0.050 Uiso 0.50 1 calc PR D 1
C248 C 1.1231(9) 0.6539(11) 0.4120(9) 0.067(4) Uani 0.50 1 d PD D 1
H24G H 1.1145 0.6123 0.4064 0.080 Uiso 0.50 1 calc PR D 1
H24H H 1.1739 0.6609 0.4108 0.080 Uiso 0.50 1 calc PR D 1
C249 C 1.0936(10) 0.674(2) 0.4758(14) 0.059(3) Uani 0.50 1 d PD D 1
H24J H 1.1185 0.7090 0.4919 0.071 Uiso 0.50 1 calc PR D 1
H24I H 1.0962 0.6442 0.5100 0.071 Uiso 0.50 1 calc PR D 1
C250 C 1.0183(4) 0.6884(4) 0.4580(4) 0.0436(17) Uani 1 1 d D D .
H25B H 1.0037 0.7241 0.4816 0.052 Uiso 1 1 calc R E 1
C251 C 0.9701(4) 0.6392(3) 0.4765(3) 0.0404(16) Uani 1 1 d . . .
C254 C 0.8770(4) 0.6074(4) 0.5512(4) 0.0444(17) Uani 1 1 d . . .
C255 C 0.9137(5) 0.5606(4) 0.5911(4) 0.056(2) Uani 1 1 d . D .
H25D H 0.9639 0.5570 0.5813 0.068 Uiso 1 1 calc R . .
H25C H 0.8902 0.5228 0.5886 0.068 Uiso 1 1 calc R . .
C256 C 0.8988(7) 0.5939(6) 0.6556(5) 0.082(4) Uani 1 1 d . . .
H25E H 0.8791 0.5698 0.6911 0.099 Uiso 1 1 calc R D .
H25F H 0.9388 0.6166 0.6720 0.099 Uiso 1 1 calc R . .
C257 C 0.8451(5) 0.6289(4) 0.6186(4) 0.057(2) Uani 1 1 d . D .
H25H H 0.8495 0.6708 0.6256 0.068 Uiso 1 1 calc R . .
H25G H 0.7966 0.6160 0.6257 0.068 Uiso 1 1 calc R . .
C258 C 0.8235(4) 0.5893(4) 0.5015(4) 0.0487(19) Uani 1 1 d . D .
C262 C 0.7643(4) 0.6422(4) 0.3492(4) 0.0470(18) Uani 1 1 d . . .
H26A H 0.7977 0.6722 0.3463 0.056 Uiso 1 1 calc R . .
C263 C 0.7168(4) 0.6327(4) 0.2945(4) 0.0469(18) Uani 1 1 d . B .
C264 C 0.7303(4) 0.6579(4) 0.2336(4) 0.0493(19) Uani 1 1 d . . .
H26B H 0.7695 0.6824 0.2294 0.059 Uiso 1 1 calc R . .
C265 C 0.6886(4) 0.6482(4) 0.1795(4) 0.0507(19) Uani 1 1 d . B .
H26C H 0.6986 0.6663 0.1386 0.061 Uiso 1 1 calc R . .
C266 C 0.6319(4) 0.6121(4) 0.1846(5) 0.052(2) Uani 1 1 d . . .
C267 C 0.6155(5) 0.5877(4) 0.2442(5) 0.061(2) Uani 1 1 d . B .
H26D H 0.5752 0.5644 0.2483 0.073 Uiso 1 1 calc R . .
C268 C 0.6589(5) 0.5974(5) 0.2990(5) 0.064(2) Uani 1 1 d . . .
H26E H 0.6485 0.5795 0.3399 0.076 Uiso 1 1 calc R B .
C269 C 0.5826(4) 0.6018(4) 0.1280(5) 0.055(2) Uani 1 1 d . B .
C272 C 0.6753(12) 0.5567(16) 0.0594(14) 0.076(6) Uani 0.50 1 d PDU B 1
H27B H 0.7139 0.5848 0.0579 0.092 Uiso 0.50 1 calc PR B 1
H27A H 0.6847 0.5290 0.0955 0.092 Uiso 0.50 1 calc PR B 1
C273 C 0.6676(12) 0.5268(12) -0.0044(11) 0.076(5) Uani 0.50 1 d PDU B 1
H27C H 0.6585 0.4855 0.0026 0.092 Uiso 0.50 1 calc PR B 1
H27D H 0.7105 0.5309 -0.0308 0.092 Uiso 0.50 1 calc PR B 1
C274 C 0.6067(17) 0.555(2) -0.0395(12) 0.074(6) Uani 0.50 1 d PDU B 1
H27E H 0.5808 0.5257 -0.0657 0.089 Uiso 0.50 1 calc PR B 1
H27F H 0.6234 0.5849 -0.0698 0.089 Uiso 0.50 1 calc PR B 1
C275 C 0.5596(5) 0.5806(5) 0.0127(5) 0.067(3) Uani 1 1 d DU B .
H27G H 0.5240 0.5510 0.0243 0.080 Uiso 1 1 calc R F 1
C276 C 0.5216(5) 0.6360(5) 0.0002(4) 0.058(2) Uani 1 1 d . . .
C279 C 0.4095(4) 0.6816(4) -0.0163(4) 0.053(2) Uani 1 1 d DU . .
C280 C 0.4200(19) 0.718(2) -0.0793(17) 0.064(6) Uani 0.50 1 d PDU C 1
H28C H 0.4387 0.7564 -0.0701 0.077 Uiso 0.50 1 calc PR C 1
H28B H 0.4486 0.6979 -0.1128 0.077 Uiso 0.50 1 calc PR C 1
C281 C 0.3416(17) 0.7179(12) -0.0968(16) 0.073(5) Uani 0.50 1 d PDU C 1
H28E H 0.3170 0.7537 -0.0848 0.088 Uiso 0.50 1 calc PR C 1
H28D H 0.3306 0.7059 -0.1426 0.088 Uiso 0.50 1 calc PR C 1
C282 C 0.3365(18) 0.670(3) -0.045(3) 0.063(3) Uani 0.50 1 d PDU C 1
H28F H 0.3324 0.6311 -0.0653 0.076 Uiso 0.50 1 calc PR C 1
H28G H 0.2988 0.6760 -0.0131 0.076 Uiso 0.50 1 calc PR C 1
C283 C 0.4035(5) 0.7233(4) 0.0433(5) 0.061(2) Uani 1 1 d . C .
C287 C 0.4756(4) 0.7280(4) 0.2009(4) 0.0465(18) Uani 1 1 d . . .
H28H H 0.5036 0.6946 0.1968 0.056 Uiso 1 1 calc R . .
C288 C 0.4803(4) 0.7624(4) 0.2620(4) 0.0463(18) Uani 1 1 d . . .
C289 C 0.4295(4) 0.8026(4) 0.2785(4) 0.0467(17) Uani 1 1 d . . .
H28I H 0.3899 0.8082 0.2508 0.056 Uiso 1 1 calc R . .
C290 C 0.4375(4) 0.8340(4) 0.3355(4) 0.0456(17) Uani 1 1 d . . .
H29 H 0.4031 0.8615 0.3469 0.055 Uiso 1 1 calc R . .
C291 C 0.4962(4) 0.8263(3) 0.3777(4) 0.0457(18) Uani 1 1 d . . .
C292 C 0.5462(4) 0.7865(4) 0.3604(4) 0.0478(18) Uani 1 1 d . . .
H29A H 0.5863 0.7812 0.3875 0.057 Uiso 1 1 calc R . .
C293 C 0.5379(4) 0.7544(4) 0.3034(4) 0.0447(17) Uani 1 1 d . . .
H29B H 0.5718 0.7265 0.2924 0.054 Uiso 1 1 calc R . .
C294 C 0.5037(4) 0.8652(4) 0.4358(4) 0.0413(16) Uani 1 1 d . . .
C297 C 0.5255(5) 0.7809(4) 0.5113(4) 0.054(2) Uani 1 1 d . . .
H29C H 0.4895 0.7605 0.4850 0.065 Uiso 1 1 calc R . .
H29D H 0.5710 0.7621 0.5043 0.065 Uiso 1 1 calc R . .
C298 C 0.5074(5) 0.7811(5) 0.5824(4) 0.060(2) Uani 1 1 d . . .
H29E H 0.5234 0.7459 0.6062 0.073 Uiso 1 1 calc R . .
C299 C 0.5420(6) 0.8363(4) 0.6085(4) 0.055(2) Uani 1 1 d . . .
H29F H 0.5924 0.8305 0.6169 0.066 Uiso 1 1 calc R . .
H29G H 0.5197 0.8497 0.6496 0.066 Uiso 1 1 calc R . .
C300 C 0.5295(4) 0.8790(4) 0.5514(3) 0.0434(17) Uani 1 1 d . . .
H30C H 0.4823 0.8964 0.5566 0.052 Uiso 1 1 calc R . .
C302 C 0.5828(4) 0.9265(3) 0.5511(3) 0.0388(16) Uani 1 1 d . . .
C1BA C 0.4989(8) 0.7407(8) -0.2430(7) 0.161(9) Uani 1 1 d GU . .
H1B H 0.5436 0.7483 -0.2245 0.194 Uiso 1 1 calc R . .
C2BA C 0.4432(11) 0.7763(7) -0.2282(7) 0.167(9) Uani 1 1 d GU . .
H2B H 0.4498 0.8082 -0.1996 0.200 Uiso 1 1 calc R . .
C3BA C 0.3777(9) 0.7653(7) -0.2552(9) 0.191(10) Uani 1 1 d GU . .
H3B H 0.3396 0.7896 -0.2451 0.229 Uiso 1 1 calc R . .
N3AA N 0.3681(6) 0.7187(7) -0.2970(8) 0.222(10) Uani 1 1 d GU . .
C4BA C 0.4238(8) 0.6830(5) -0.3118(6) 0.127(6) Uani 1 1 d GU . .
H4B H 0.4173 0.6512 -0.3404 0.152 Uiso 1 1 calc R . .
C5BA C 0.4893(6) 0.6941(7) -0.2848(8) 0.183(9) Uani 1 1 d GU . .
H5B H 0.5274 0.6697 -0.2949 0.219 Uiso 1 1 calc R . .
C1AA C 0.6250(5) 0.3846(8) 0.0432(6) 0.154(8) Uani 1 1 d GU . .
H1A H 0.5777 0.3769 0.0324 0.184 Uiso 1 1 calc R . .
N0AA N 0.6719(8) 0.3979(7) -0.0064(5) 0.158(7) Uani 1 1 d GU . .
C3AA C 0.7411(7) 0.4092(8) 0.0093(8) 0.163(9) Uani 1 1 d GU . .
H3A H 0.7731 0.4183 -0.0246 0.196 Uiso 1 1 calc R . .
C4AA C 0.7635(6) 0.4071(9) 0.0747(10) 0.191(12) Uani 1 1 d GU . .
H4A H 0.8109 0.4148 0.0854 0.230 Uiso 1 1 calc R . .
C5AA C 0.7167(9) 0.3938(9) 0.1243(7) 0.181(11) Uani 1 1 d GU . .
H5A H 0.7320 0.3924 0.1690 0.217 Uiso 1 1 calc R . .
C6AA C 0.6475(8) 0.3825(8) 0.1086(5) 0.179(10) Uani 1 1 d GU . .
H6A H 0.6154 0.3734 0.1425 0.215 Uiso 1 1 calc R . .
O502 O 0.0998(6) 0.8739(5) 0.1010(7) 0.128(4) Uani 1 1 d . . .
O503 O 0.2273(7) 0.8693(5) 0.1725(6) 0.121(4) Uani 1 1 d . . .
N N 0.2398(7) 0.8717(6) 0.3090(8) 0.113(4) Uani 1 1 d . . .
C402 C 0.2512(7) 0.8211(7) 0.3461(12) 0.115(6) Uani 1 1 d . . .
H40A H 0.2561 0.7864 0.3220 0.138 Uiso 1 1 calc R . .
C403 C 0.2561(11) 0.8173(7) 0.4138(10) 0.127(7) Uani 1 1 d . . .
H40B H 0.2658 0.7817 0.4348 0.152 Uiso 1 1 calc R . .
C404 C 0.2465(12) 0.8661(8) 0.4499(9) 0.130(7) Uani 1 1 d . . .
H40C H 0.2462 0.8661 0.4968 0.156 Uiso 1 1 calc R . .
C405 C 0.2372(7) 0.9165(6) 0.4126(8) 0.093(4) Uani 1 1 d . . .
H40D H 0.2327 0.9522 0.4348 0.112 Uiso 1 1 calc R . .
C406 C 0.2345(7) 0.9150(6) 0.3444(8) 0.084(3) Uani 1 1 d . . .
H40E H 0.2279 0.9506 0.3224 0.101 Uiso 1 1 calc R . .
N407 N 0.3277(5) 0.1020(6) 0.2250(5) 0.086(3) Uani 1 1 d . . .
C408 C 0.2600(6) 0.1146(5) 0.2201(5) 0.069(3) Uani 1 1 d . . .
H40F H 0.2451 0.1507 0.2363 0.083 Uiso 1 1 calc R . .
C409 C 0.2114(6) 0.0794(6) 0.1938(5) 0.071(3) Uani 1 1 d . . .
H40G H 0.1651 0.0925 0.1871 0.086 Uiso 1 1 calc R . .
C410 C 0.2304(6) 0.0228(6) 0.1764(5) 0.076(3) Uani 1 1 d . . .
H41 H 0.1970 -0.0042 0.1612 0.091 Uiso 1 1 calc R . .
C411 C 0.2977(8) 0.0094(7) 0.1826(6) 0.090(4) Uani 1 1 d . . .
H41A H 0.3133 -0.0280 0.1711 0.108 Uiso 1 1 calc R . .
C412 C 0.3443(7) 0.0495(6) 0.2054(5) 0.073(3) Uani 1 1 d . . .
H41B H 0.3921 0.0389 0.2074 0.087 Uiso 1 1 calc R . .
N419 N 0.1635(5) 0.6354(4) 0.2245(4) 0.068(2) Uani 1 1 d . . .
C420 C 0.2326(5) 0.6289(4) 0.2245(4) 0.057(2) Uani 1 1 d . . .
H42A H 0.2515 0.5965 0.2467 0.068 Uiso 1 1 calc R . .
C421 C 0.2779(7) 0.6659(6) 0.1946(5) 0.078(3) Uani 1 1 d . . .
H42B H 0.3264 0.6581 0.1943 0.094 Uiso 1 1 calc R . .
C422 C 0.2525(7) 0.7131(6) 0.1657(5) 0.081(3) Uani 1 1 d . . .
H42C H 0.2828 0.7394 0.1444 0.097 Uiso 1 1 calc R . .
C423 C 0.1792(7) 0.7236(5) 0.1674(5) 0.076(3) Uani 1 1 d . . .
H42D H 0.1595 0.7576 0.1494 0.091 Uiso 1 1 calc R . .
C424 C 0.1395(6) 0.6833(5) 0.1956(4) 0.069(3) Uani 1 1 d . . .
H42E H 0.0905 0.6892 0.1950 0.082 Uiso 1 1 calc R . .
C438 C 0.6098(6) 0.4772(6) 0.3883(6) 0.117(5) Uani 1 1 d GU . .
H43A H 0.5825 0.4956 0.4209 0.140 Uiso 1 1 calc RU . .
N1AA N 0.6808(6) 0.4692(6) 0.3989(6) 0.145(6) Uani 1 1 d GU . .
C442 C 0.7207(6) 0.4423(8) 0.3511(8) 0.197(9) Uani 1 1 d GU . .
H44E H 0.7692 0.4368 0.3583 0.236 Uiso 1 1 calc RU . .
C441 C 0.6898(10) 0.4234(9) 0.2928(8) 0.190(9) Uani 1 1 d GU . .
H44F H 0.7171 0.4051 0.2601 0.228 Uiso 1 1 calc RU . .
C2AA C 0.6188(10) 0.4315(8) 0.2822(6) 0.198(9) Uani 1 1 d GU . .
H2A H 0.5977 0.4186 0.2423 0.238 Uiso 1 1 calc RU . .
C7AA C 0.5789(6) 0.4584(7) 0.3300(7) 0.131(6) Uani 1 1 d GU . .
H7A H 0.5304 0.4639 0.3227 0.157 Uiso 1 1 calc RU . .
N447 N 0.8701(10) 0.4767(7) 0.2438(8) 0.137(5) Uani 1 1 d U . .
C443 C 0.9211(10) 0.5542(7) 0.3055(7) 0.099(4) Uani 1 1 d U . .
H44 H 0.9187 0.5823 0.3393 0.119 Uiso 1 1 calc RU . .
C444 C 0.9855(13) 0.5442(8) 0.2673(9) 0.136(6) Uani 1 1 d U . .
H44A H 1.0261 0.5670 0.2724 0.164 Uiso 1 1 calc RU . .
C445 C 0.9809(10) 0.4968(8) 0.2217(6) 0.105(5) Uani 1 1 d U . .
H44B H 1.0221 0.4865 0.1990 0.126 Uiso 1 1 calc RU . .
C446 C 0.9246(9) 0.4667(6) 0.2089(7) 0.097(4) Uani 1 1 d U . .
H44C H 0.9241 0.4385 0.1751 0.116 Uiso 1 1 calc RU . .
C448 C 0.8653(10) 0.5200(7) 0.2889(6) 0.103(4) Uani 1 1 d U . .
H44D H 0.8219 0.5269 0.3095 0.123 Uiso 1 1 calc RU . .
C0AA C 0.7584(15) 0.2870(12) 0.2841(14) 0.271(14) Uani 1 1 d GU . .
H0A H 0.7262 0.2866 0.2481 0.326 Uiso 1 1 calc R . .
C10 C 0.7389(11) 0.2656(11) 0.3452(18) 0.287(15) Uani 1 1 d GU . .
H10C H 0.6934 0.2505 0.3510 0.344 Uiso 1 1 calc R . .
N2AA N 0.786(2) 0.2662(9) 0.3977(11) 0.274(13) Uani 1 1 d GU . .
C9AA C 0.8524(17) 0.2883(11) 0.3891(13) 0.259(14) Uani 1 1 d GU . .
H9A H 0.8845 0.2888 0.4250 0.311 Uiso 1 1 calc R . .
C9 C 0.8719(12) 0.3098(9) 0.3280(18) 0.251(13) Uani 1 1 d GU . .
H9 H 0.9174 0.3249 0.3222 0.301 Uiso 1 1 calc R . .
C0BA C 0.8249(18) 0.3091(9) 0.2755(11) 0.219(12) Uani 1 1 d GU . .
H0B H 0.8382 0.3238 0.2337 0.263 Uiso 1 1 calc R . .
O504 O 0.3707(7) 0.8664(5) 0.1305(6) 0.123(4) Uani 1 1 d . . .

loop_
_atom_site_aniso_label
_atom_site_aniso_U_11
_atom_site_aniso_U_22
_atom_site_aniso_U_33
_atom_site_aniso_U_23
_atom_site_aniso_U_13
_atom_site_aniso_U_12
F101 0.071(3) 0.066(3) 0.073(3) -0.006(3) -0.026(3) -0.013(3)
O9 0.040(3) 0.036(3) 0.043(3) -0.004(2) 0.001(2) 0.001(2)
O20 0.045(3) 0.054(3) 0.040(3) -0.005(2) 0.004(2) -0.001(3)
O27 0.050(4) 0.081(5) 0.067(4) 0.007(4) 0.003(3) 0.002(3)
O34 0.043(3) 0.076(5) 0.054(3) 0.012(3) 0.002(2) 0.003(3)
O45 0.046(3) 0.036(3) 0.045(3) -0.006(2) 0.003(2) 0.004(2)
O52 0.080(4) 0.034(3) 0.041(3) 0.003(2) -0.003(3) 0.016(3)
O59 0.074(4) 0.053(4) 0.070(4) -0.014(3) 0.007(3) -0.014(3)
O70 0.041(3) 0.062(4) 0.050(3) 0.009(3) 0.004(2) -0.002(3)
O77 0.049(3) 0.065(4) 0.066(4) 0.013(3) -0.014(3) -0.013(3)
O84 0.130(7) 0.064(5) 0.078(5) 0.008(4) 0.037(5) 0.005(5)
O95 0.063(3) 0.043(3) 0.041(3) 0.002(2) 0.006(2) -0.005(3)
O103 0.050(3) 0.038(3) 0.044(3) 0.009(2) 0.003(2) 0.008(2)
N10 0.036(3) 0.042(3) 0.035(3) -0.003(2) 0.000(2) -0.004(3)
N11 0.042(3) 0.037(3) 0.038(3) 0.003(3) -0.007(2) 0.005(3)
N21 0.048(4) 0.055(4) 0.041(3) -0.003(3) 0.005(3) 0.004(3)
N28 0.046(4) 0.079(5) 0.053(4) -0.009(4) 0.011(3) -0.002(4)
N35 0.046(4) 0.053(4) 0.041(3) 0.002(3) 0.007(3) -0.003(3)
N36 0.047(4) 0.050(4) 0.038(3) 0.002(3) 0.000(3) -0.001(3)
N46 0.042(3) 0.052(4) 0.037(3) -0.005(3) -0.004(3) 0.014(3)
N53 0.049(3) 0.035(3) 0.040(3) -0.002(3) 0.005(3) 0.007(3)
N60 0.053(4) 0.046(4) 0.043(3) 0.006(3) 0.003(3) -0.002(3)
N61 0.057(4) 0.047(4) 0.050(4) -0.003(3) 0.002(3) -0.006(3)
N71 0.038(3) 0.075(5) 0.049(4) 0.011(4) 0.000(3) -0.002(3)
N78 0.046(4) 0.052(4) 0.044(3) 0.011(3) -0.002(3) -0.009(3)
N85 0.060(4) 0.051(4) 0.046(4) 0.007(3) -0.004(3) -0.013(3)
N86 0.058(4) 0.060(4) 0.043(4) 0.016(3) -0.006(3) -0.011(4)
N96 0.048(3) 0.037(3) 0.030(3) 0.002(2) -0.002(2) -0.008(3)
N104 0.049(3) 0.032(3) 0.033(3) 0.001(2) -0.003(2) 0.007(3)
C1 0.038(4) 0.082(6) 0.039(4) 0.004(4) -0.005(3) -0.003(4)
C2 0.067(6) 0.107(9) 0.033(4) -0.002(5) 0.000(4) -0.005(6)
C3 0.055(5) 0.083(7) 0.049(5) 0.024(5) 0.011(4) 0.008(5)
C4 0.082(7) 0.058(5) 0.066(6) 0.007(5) 0.019(5) -0.003(5)
C5 0.072(6) 0.043(4) 0.044(4) -0.003(3) 0.017(4) -0.007(4)
C6 0.049(4) 0.029(3) 0.036(4) 0.002(3) -0.003(3) 0.001(3)
C7 0.042(4) 0.033(3) 0.037(4) -0.003(3) 0.001(3) 0.009(3)
C8 0.039(4) 0.028(3) 0.039(4) 0.005(3) 0.000(3) 0.005(3)
C12 0.039(4) 0.042(4) 0.049(4) -0.005(3) 0.002(3) 0.000(3)
C13 0.040(4) 0.047(4) 0.043(4) 0.002(3) 0.003(3) 0.000(3)
C14 0.041(4) 0.050(4) 0.046(4) -0.002(3) 0.011(3) -0.001(4)
C15 0.043(4) 0.042(4) 0.044(4) 0.001(3) 0.003(3) 0.001(3)
C16 0.046(4) 0.044(4) 0.042(4) -0.001(3) 0.002(3) 0.001(4)
C17 0.044(4) 0.054(5) 0.048(4) -0.001(4) 0.003(3) -0.006(4)
C18 0.043(4) 0.059(5) 0.041(4) 0.008(4) 0.008(3) 0.009(4)
C19 0.049(4) 0.042(4) 0.035(4) 0.003(3) 0.003(3) -0.006(4)
C22 0.071(6) 0.057(5) 0.053(5) -0.015(4) 0.010(4) 0.009(5)
C23 0.062(5) 0.064(6) 0.062(5) -0.017(5) 0.015(4) -0.003(5)
C24 0.086(7) 0.089(8) 0.039(4) -0.011(5) 0.006(4) -0.012(6)
C25 0.055(5) 0.057(5) 0.036(4) -0.006(3) -0.002(3) -0.005(4)
C26 0.043(5) 0.073(6) 0.044(4) -0.006(4) 0.005(3) 0.002(4)
C29 0.042(4) 0.068(6) 0.051(5) 0.007(4) 0.008(3) 0.011(4)
C30 0.063(5) 0.088(7) 0.034(4) -0.001(4) 0.004(4) 0.007(5)
C31 0.080(7) 0.090(8) 0.050(5) 0.028(5) 0.010(5) 0.023(6)
C32 0.064(6) 0.082(7) 0.059(5) 0.009(5) 0.026(4) 0.010(5)
C33 0.039(4) 0.067(5) 0.033(4) 0.011(4) 0.001(3) 0.004(4)
C37 0.046(4) 0.052(4) 0.037(4) -0.001(3) -0.002(3) 0.000(4)
C38 0.046(4) 0.050(4) 0.034(4) 0.002(3) -0.005(3) 0.005(4)
C39 0.053(4) 0.054(5) 0.037(4) 0.004(3) 0.007(3) 0.002(4)
C40 0.060(5) 0.046(4) 0.036(4) 0.003(3) 0.000(3) 0.003(4)
C41 0.038(4) 0.049(4) 0.040(4) 0.002(3) 0.000(3) 0.011(3)
C42 0.057(5) 0.033(4) 0.049(4) 0.005(3) 0.006(3) -0.002(4)
C43 0.057(5) 0.049(4) 0.037(4) -0.010(3) 0.001(3) 0.009(4)
C44 0.044(4) 0.032(3) 0.043(4) -0.001(3) 0.000(3) 0.005(3)
C47 0.048(5) 0.071(6) 0.060(5) -0.016(5) -0.010(4) 0.011(5)
C48 0.042(5) 0.109(9) 0.072(6) -0.022(6) 0.001(4) 0.009(6)
C49 0.051(5) 0.109(9) 0.051(5) -0.010(5) 0.009(4) 0.019(6)
C50 0.039(4) 0.059(5) 0.040(4) -0.004(4) 0.005(3) 0.002(4)
C51 0.061(5) 0.042(4) 0.027(3) -0.001(3) 0.002(3) 0.008(4)
C54 0.058(5) 0.041(4) 0.034(4) 0.000(3) -0.002(3) 0.015(4)
C55 0.078(6) 0.047(5) 0.041(4) -0.001(4) -0.003(4) 0.018(4)
C56 0.105(8) 0.075(6) 0.032(4) 0.001(4) 0.003(4) 0.046(6)
C57 0.071(5) 0.042(4) 0.032(4) -0.003(3) -0.004(3) 0.020(4)
C58 0.065(5) 0.041(4) 0.050(5) -0.011(4) -0.005(4) 0.004(4)
C62 0.059(5) 0.057(5) 0.038(4) 0.004(4) 0.003(3) -0.008(4)
C63 0.049(4) 0.047(4) 0.044(4) 0.005(3) 0.000(3) 0.001(4)
C64 0.049(4) 0.064(5) 0.051(5) 0.006(4) 0.001(4) -0.007(4)
C65 0.052(5) 0.063(5) 0.049(5) 0.005(4) -0.003(4) -0.007(4)
C66 0.051(4) 0.052(5) 0.050(4) 0.007(4) 0.005(3) -0.006(4)
C67 0.052(5) 0.062(5) 0.045(4) -0.002(4) 0.007(3) -0.008(4)
C68 0.044(4) 0.057(5) 0.054(5) -0.003(4) 0.002(3) -0.007(4)
C69 0.044(4) 0.044(4) 0.053(5) 0.011(4) -0.002(3) -0.007(4)
C72 0.058(5) 0.079(7) 0.064(6) 0.023(5) 0.014(4) 0.012(5)
C73 0.054(5) 0.100(9) 0.071(6) 0.022(6) -0.001(5) 0.012(6)
C74 0.062(5) 0.072(6) 0.059(5) 0.030(5) 0.007(4) -0.003(5)
C75 0.041(4) 0.087(7) 0.045(4) 0.025(4) -0.001(3) -0.006(4)
C76 0.048(4) 0.069(6) 0.038(4) 0.007(4) -0.003(3) -0.012(4)
C79 0.056(5) 0.058(5) 0.054(5) 0.008(4) 0.012(4) -0.010(4)
C80 0.073(6) 0.064(6) 0.062(6) 0.003(5) 0.003(5) -0.014(5)
C81 0.088(7) 0.065(6) 0.059(5) -0.006(5) 0.035(5) -0.015(6)
C82 0.050(5) 0.086(7) 0.066(6) 0.013(5) 0.013(4) -0.004(5)
C83 0.064(5) 0.058(5) 0.050(5) 0.009(4) 0.010(4) 0.010(5)
C87 0.048(4) 0.050(4) 0.036(4) 0.009(3) -0.007(3) -0.010(4)
C88 0.061(5) 0.040(4) 0.044(4) 0.009(3) -0.004(4) -0.019(4)
C89 0.040(4) 0.042(4) 0.048(4) 0.004(3) -0.011(3) -0.004(3)
C90 0.047(4) 0.042(4) 0.039(4) -0.002(3) -0.005(3) -0.008(3)
C91 0.040(4) 0.035(4) 0.041(4) 0.000(3) -0.003(3) -0.010(3)
C92 0.043(4) 0.052(4) 0.047(4) 0.006(4) -0.008(3) -0.003(4)
C93 0.048(4) 0.053(5) 0.036(4) 0.010(3) 0.003(3) -0.006(4)
C94 0.037(4) 0.042(4) 0.052(4) 0.006(3) -0.002(3) -0.004(3)
C97 0.061(5) 0.039(4) 0.041(4) 0.005(3) 0.001(3) -0.009(4)
C98 0.060(5) 0.047(4) 0.052(5) -0.006(4) -0.005(4) -0.012(4)
C99 0.061(5) 0.059(5) 0.035(4) 0.000(4) -0.005(3) -0.003(4)
C100 0.040(4) 0.044(4) 0.035(3) 0.005(3) -0.007(3) 0.000(3)
C102 0.043(4) 0.040(4) 0.026(3) -0.006(3) 0.002(3) 0.001(3)
O501 0.083(6) 0.112(8) 0.187(12) -0.058(8) -0.011(7) -0.005(6)
F301 0.089(4) 0.082(4) 0.071(3) -0.012(3) 0.028(3) -0.033(4)
O209 0.045(3) 0.040(3) 0.040(3) 0.006(2) 0.004(2) 0.010(2)
O220 0.051(3) 0.057(3) 0.033(3) -0.002(2) 0.002(2) 0.003(3)
O227 0.044(3) 0.056(3) 0.067(4) -0.006(3) -0.002(3) 0.002(3)
O234 0.046(3) 0.060(4) 0.044(3) -0.008(3) -0.001(2) 0.009(3)
O245 0.040(3) 0.041(3) 0.040(3) 0.003(2) 0.001(2) 0.000(2)
O252 0.059(3) 0.041(3) 0.046(3) -0.001(2) 0.005(2) 0.007(3)
O259 0.060(4) 0.058(4) 0.069(4) 0.022(3) 0.008(3) -0.011(3)
O270 0.041(3) 0.057(3) 0.054(3) -0.011(3) -0.008(2) -0.002(3)
O277 0.059(4) 0.098(6) 0.068(4) -0.005(4) -0.005(3) -0.026(4)
O284 0.121(7) 0.072(5) 0.071(5) -0.001(4) -0.034(4) 0.017(5)
O295 0.056(3) 0.045(3) 0.052(3) -0.005(3) -0.001(2) 0.001(3)
O303 0.057(3) 0.030(2) 0.036(2) -0.004(2) 0.008(2) 0.008(2)
N210 0.035(3) 0.039(3) 0.045(3) -0.004(3) 0.004(2) 0.002(3)
N211 0.042(3) 0.039(3) 0.042(3) 0.000(3) 0.001(3) 0.000(3)
N221 0.046(3) 0.052(4) 0.034(3) 0.002(3) -0.001(2) 0.002(3)
N228 0.050(4) 0.070(5) 0.033(3) -0.002(3) -0.006(3) 0.005(4)
N235 0.055(4) 0.056(4) 0.027(3) -0.003(3) -0.006(3) 0.004(3)
N236 0.050(4) 0.048(4) 0.036(3) -0.009(3) -0.001(3) 0.010(3)
N246 0.046(3) 0.038(3) 0.035(3) 0.006(2) 0.004(3) 0.002(3)
N253 0.045(3) 0.038(3) 0.036(3) 0.005(3) 0.001(2) 0.006(3)
N260 0.045(3) 0.042(3) 0.046(3) 0.008(3) 0.003(3) 0.005(3)
N261 0.043(3) 0.047(4) 0.055(4) 0.001(3) -0.003(3) -0.004(3)
N271 0.040(4) 0.092(6) 0.075(5) -0.030(5) -0.005(3) 0.006(4)
N278 0.052(4) 0.069(5) 0.043(4) -0.016(3) 0.000(3) -0.017(4)
N285 0.059(4) 0.063(4) 0.045(4) -0.010(3) -0.003(3) -0.013(4)
N286 0.063(4) 0.054(4) 0.047(4) 0.001(3) -0.003(3) -0.010(4)
N296 0.041(3) 0.042(3) 0.044(3) 0.001(3) 0.005(3) -0.007(3)
N304 0.045(3) 0.032(3) 0.038(3) -0.002(2) 0.006(2) -0.004(3)
C0CA 0.094(8) 0.077(8) 0.044(6) -0.001(7) 0.001(6) 0.017(9)
C1CA 0.074(6) 0.069(6) 0.052(5) 0.000(5) 0.014(4) 0.023(6)
C2CA 0.063(7) 0.098(12) 0.068(9) -0.034(10) 0.003(6) -0.008(10)
C3CA 0.062(7) 0.079(13) 0.051(6) -0.005(7) -0.006(5) -0.023(8)
C4CA 0.042(4) 0.04(2) 0.044(4) 0.010(6) 0.003(3) 0.019(6)
C5CA 0.050(5) 0.069(10) 0.071(9) -0.008(6) 0.001(5) -0.013(5)
C6BA 0.048(5) 0.091(7) 0.038(7) 0.010(6) -0.007(4) 0.004(5)
C6CA 0.061(8) 0.093(13) 0.065(7) 0.003(11) -0.015(6) -0.022(11)
C7BA 0.051(6) 0.098(15) 0.074(8) -0.041(8) 0.000(6) -0.001(7)
C7CA 0.036(6) 0.096(10) 0.068(8) 0.039(9) -0.001(5) 0.008(8)
C8BA 0.048(6) 0.112(15) 0.068(9) -0.026(9) 0.006(5) 0.017(8)
C9BA 0.068(6) 0.061(10) 0.030(4) -0.003(4) -0.004(5) 0.016(7)
C201 0.046(5) 0.114(9) 0.045(5) -0.015(5) 0.006(4) 0.019(5)
C202 0.083(8) 0.179(16) 0.045(5) -0.023(7) 0.015(5) 0.063(10)
C203 0.046(6) 0.22(2) 0.102(11) -0.105(13) -0.018(6) 0.023(9)
C204 0.100(10) 0.141(14) 0.103(11) -0.090(11) -0.027(9) 0.027(10)
C205 0.051(5) 0.053(5) 0.106(8) -0.040(6) 0.001(5) -0.001(4)
C206 0.040(4) 0.055(5) 0.057(5) -0.015(4) 0.001(3) 0.012(4)
C207 0.039(4) 0.038(4) 0.043(4) -0.009(3) 0.005(3) 0.004(3)
C208 0.038(4) 0.033(3) 0.044(4) 0.002(3) 0.012(3) 0.000(3)
C212 0.047(4) 0.051(4) 0.046(4) -0.007(4) 0.004(3) 0.004(4)
C213 0.036(4) 0.062(5) 0.039(4) -0.015(4) 0.005(3) 0.000(4)
C214 0.047(4) 0.055(5) 0.031(4) -0.003(3) -0.002(3) -0.010(4)
C215 0.038(4) 0.053(4) 0.039(4) -0.003(3) 0.001(3) 0.001(4)
C216 0.040(4) 0.053(4) 0.037(4) -0.003(3) 0.000(3) 0.002(4)
C217 0.045(4) 0.059(5) 0.043(4) -0.001(4) -0.005(3) 0.000(4)
C218 0.036(4) 0.056(5) 0.048(4) -0.005(4) 0.002(3) 0.009(4)
C219 0.037(4) 0.046(4) 0.040(4) -0.007(3) -0.004(3) -0.003(4)
C222 0.061(5) 0.062(5) 0.044(4) 0.006(4) -0.007(4) 0.016(5)
C223 0.084(7) 0.056(5) 0.045(5) 0.003(4) -0.019(4) 0.002(5)
C224 0.065(6) 0.057(5) 0.051(5) 0.008(4) -0.016(4) -0.002(5)
C225 0.055(5) 0.059(5) 0.037(4) 0.010(4) 0.001(3) -0.011(4)
C226 0.042(4) 0.059(5) 0.033(4) 0.000(3) -0.001(3) 0.007(4)
C229 0.067(5) 0.069(6) 0.034(4) 0.007(4) -0.004(3) 0.017(5)
C230 0.074(6) 0.069(6) 0.052(5) 0.000(5) 0.014(4) 0.023(6)
C231 0.094(8) 0.077(8) 0.044(6) -0.001(7) 0.001(6) 0.017(9)
C232 0.068(6) 0.061(10) 0.030(4) -0.003(4) -0.004(5) 0.016(7)
C233 0.040(4) 0.075(6) 0.037(4) 0.004(4) -0.002(3) 0.009(4)
C237 0.045(4) 0.055(4) 0.031(4) 0.008(3) 0.007(3) 0.015(4)
C238 0.040(4) 0.052(4) 0.030(3) 0.003(3) -0.004(3) 0.008(3)
C239 0.057(5) 0.045(4) 0.035(4) -0.002(3) -0.003(3) 0.006(4)
C240 0.053(4) 0.035(4) 0.037(4) -0.002(3) -0.001(3) -0.004(3)
C241 0.045(4) 0.048(4) 0.031(3) -0.003(3) 0.003(3) 0.007(3)
C242 0.054(4) 0.045(4) 0.033(4) -0.001(3) -0.003(3) -0.005(4)
C243 0.049(4) 0.049(4) 0.045(4) 0.012(4) 0.001(3) 0.000(4)
C244 0.037(4) 0.029(3) 0.037(3) 0.000(3) -0.003(3) 0.004(3)
C247 0.042(4) 0.04(2) 0.044(4) 0.010(6) 0.003(3) 0.019(6)
C248 0.036(6) 0.096(10) 0.068(8) 0.039(9) -0.001(5) 0.008(8)
C249 0.048(5) 0.091(7) 0.038(7) 0.010(6) -0.007(4) 0.004(5)
C250 0.046(4) 0.053(4) 0.032(4) -0.002(3) -0.003(3) 0.001(4)
C251 0.049(4) 0.044(4) 0.028(3) 0.004(3) 0.000(3) 0.002(3)
C254 0.048(4) 0.047(4) 0.038(4) 0.010(3) 0.006(3) 0.012(4)
C255 0.066(5) 0.049(5) 0.054(5) 0.013(4) 0.016(4) 0.018(4)
C256 0.101(8) 0.090(8) 0.057(6) 0.014(6) 0.006(5) 0.043(7)
C257 0.057(5) 0.059(5) 0.054(5) 0.018(4) 0.011(4) 0.019(4)
C258 0.049(4) 0.044(4) 0.053(5) 0.009(4) 0.013(3) 0.010(4)
C262 0.047(4) 0.048(4) 0.046(4) 0.001(4) 0.003(3) 0.004(4)
C263 0.055(5) 0.043(4) 0.043(4) -0.005(3) -0.004(3) -0.004(4)
C264 0.050(4) 0.046(4) 0.052(5) -0.002(4) -0.010(4) -0.007(4)
C265 0.049(4) 0.054(5) 0.049(4) 0.000(4) -0.008(3) 0.001(4)
C266 0.045(4) 0.045(4) 0.065(5) -0.014(4) -0.001(4) -0.009(4)
C267 0.047(5) 0.062(5) 0.075(6) -0.007(5) -0.015(4) -0.007(4)
C268 0.059(5) 0.064(6) 0.068(6) 0.018(5) 0.000(4) -0.010(5)
C269 0.043(4) 0.050(5) 0.073(6) -0.012(4) -0.006(4) -0.002(4)
C272 0.048(6) 0.112(15) 0.068(9) -0.026(9) 0.006(5) 0.017(8)
C273 0.063(7) 0.098(12) 0.068(9) -0.034(10) 0.003(6) -0.008(10)
C274 0.051(6) 0.098(15) 0.074(8) -0.041(8) 0.000(6) -0.001(7)
C275 0.041(4) 0.084(7) 0.076(6) -0.032(5) -0.007(4) -0.008(5)
C276 0.060(5) 0.075(6) 0.040(4) -0.007(4) 0.007(4) -0.023(5)
C279 0.056(5) 0.065(5) 0.038(4) -0.008(4) -0.004(3) -0.008(4)
C280 0.062(7) 0.079(13) 0.051(6) -0.005(7) -0.006(5) -0.023(8)
C281 0.061(8) 0.093(13) 0.065(7) 0.003(11) -0.015(6) -0.022(11)
C282 0.050(5) 0.069(10) 0.071(9) -0.008(6) 0.001(5) -0.013(5)
C283 0.064(6) 0.058(6) 0.059(5) -0.005(4) -0.008(4) -0.005(5)
C287 0.048(4) 0.051(4) 0.041(4) -0.009(3) 0.002(3) -0.014(4)
C288 0.055(5) 0.046(4) 0.037(4) -0.002(3) 0.009(3) -0.017(4)
C289 0.049(4) 0.042(4) 0.049(4) -0.001(3) -0.002(3) -0.007(4)
C290 0.049(4) 0.043(4) 0.045(4) -0.004(3) 0.003(3) -0.007(4)
C291 0.051(4) 0.037(4) 0.049(4) -0.007(3) 0.006(3) -0.006(4)
C292 0.042(4) 0.050(4) 0.052(4) -0.001(4) 0.005(3) -0.009(4)
C293 0.044(4) 0.041(4) 0.049(4) -0.012(3) 0.010(3) -0.008(3)
C294 0.041(4) 0.047(4) 0.035(4) -0.008(3) 0.007(3) -0.004(3)
C297 0.067(5) 0.042(4) 0.053(5) -0.001(4) 0.004(4) -0.013(4)
C298 0.078(6) 0.061(5) 0.042(4) -0.004(4) 0.018(4) -0.019(5)
C299 0.080(6) 0.043(4) 0.043(4) 0.001(4) 0.006(4) -0.010(4)
C300 0.045(4) 0.053(4) 0.033(4) -0.007(3) 0.011(3) 0.002(4)
C302 0.040(4) 0.042(4) 0.034(3) 0.001(3) 0.003(3) 0.001(3)
C1BA 0.146(15) 0.21(2) 0.132(14) 0.023(15) 0.008(12) -0.113(16)
C2BA 0.159(18) 0.19(2) 0.149(16) 0.007(16) -0.042(14) -0.052(17)
C3BA 0.21(2) 0.16(2) 0.21(2) 0.017(18) 0.016(19) -0.022(19)
N3AA 0.208(19) 0.165(18) 0.29(2) 0.012(18) -0.036(19) -0.078(16)
C4BA 0.083(9) 0.119(12) 0.179(15) 0.075(12) -0.019(10) -0.024(9)
C5BA 0.180(18) 0.175(19) 0.19(2) 0.093(16) -0.006(16) -0.044(17)
C1AA 0.19(2) 0.18(2) 0.084(10) -0.029(12) 0.016(12) 0.038(17)
N0AA 0.151(14) 0.205(19) 0.119(11) 0.004(12) 0.012(10) -0.067(14)
C3AA 0.108(14) 0.17(2) 0.21(2) -0.062(18) 0.058(14) -0.030(14)
C4AA 0.110(15) 0.25(3) 0.22(3) -0.01(2) -0.015(17) -0.034(18)
C5AA 0.135(16) 0.24(3) 0.17(2) -0.05(2) -0.052(16) -0.034(19)
C6AA 0.136(17) 0.21(3) 0.19(2) -0.03(2) -0.031(16) 0.041(18)
O502 0.111(8) 0.100(8) 0.173(11) 0.037(8) 0.054(7) 0.000(6)
O503 0.145(9) 0.105(8) 0.114(8) 0.018(6) -0.022(7) -0.009(7)
N 0.102(9) 0.092(9) 0.145(12) 0.000(9) 0.005(8) -0.023(8)
C402 0.059(7) 0.076(9) 0.21(2) -0.017(11) 0.039(9) 0.003(7)
C403 0.165(17) 0.077(10) 0.139(15) 0.045(10) 0.031(13) 0.030(11)
C404 0.20(2) 0.081(10) 0.108(12) 0.017(9) 0.032(12) 0.021(12)
C405 0.077(8) 0.076(8) 0.126(12) -0.021(8) 0.003(7) 0.001(7)
C406 0.074(7) 0.070(7) 0.109(10) -0.001(7) -0.008(7) -0.002(6)
N407 0.078(6) 0.108(8) 0.072(6) 0.010(6) -0.021(5) -0.016(6)
C408 0.073(6) 0.072(6) 0.062(6) 0.016(5) -0.013(5) -0.014(6)
C409 0.070(6) 0.102(9) 0.042(5) 0.008(5) 0.011(4) -0.007(6)
C410 0.078(7) 0.090(8) 0.060(6) -0.011(6) 0.012(5) -0.032(7)
C411 0.096(9) 0.111(10) 0.064(7) -0.023(7) 0.004(6) 0.002(8)
C412 0.086(7) 0.084(8) 0.048(5) -0.002(5) -0.002(5) 0.009(6)
N419 0.089(6) 0.069(5) 0.046(4) -0.008(4) 0.013(4) 0.012(5)
C420 0.069(6) 0.062(5) 0.039(4) -0.007(4) -0.004(4) 0.008(5)
C421 0.080(7) 0.099(9) 0.056(6) 0.004(6) -0.017(5) -0.027(7)
C422 0.105(9) 0.078(7) 0.058(6) 0.001(6) -0.009(6) -0.024(7)
C423 0.104(9) 0.072(7) 0.052(5) -0.002(5) -0.008(5) -0.006(7)
C424 0.087(7) 0.077(7) 0.042(5) -0.002(5) 0.016(4) 0.010(6)
C438 0.096(9) 0.146(13) 0.110(10) -0.014(10) 0.028(8) -0.026(10)
N1AA 0.151(13) 0.148(13) 0.139(12) 0.004(11) 0.049(10) -0.010(11)
C442 0.185(18) 0.196(19) 0.211(19) -0.037(17) 0.050(16) 0.033(17)
C441 0.201(18) 0.192(18) 0.177(17) -0.087(15) 0.019(16) 0.044(17)
C2AA 0.214(19) 0.200(19) 0.181(17) -0.078(16) -0.008(17) 0.006(18)
C7AA 0.149(13) 0.142(14) 0.102(10) 0.040(10) 0.014(10) -0.043(12)
N447 0.180(14) 0.108(10) 0.124(11) 0.012(9) 0.043(10) 0.013(10)
C443 0.146(12) 0.081(8) 0.071(7) 0.015(6) -0.031(8) 0.027(9)
C444 0.201(16) 0.093(10) 0.114(11) 0.021(9) -0.088(11) -0.004(11)
C445 0.141(12) 0.118(11) 0.056(6) 0.013(7) -0.001(7) 0.046(10)
C446 0.130(11) 0.074(7) 0.087(8) -0.020(7) 0.021(8) -0.012(8)
C448 0.153(13) 0.088(9) 0.068(7) -0.004(7) 0.014(8) 0.039(9)
C0AA 0.30(3) 0.24(2) 0.27(3) 0.00(2) 0.07(2) 0.09(2)
C10 0.32(3) 0.25(3) 0.29(3) 0.04(2) 0.06(2) 0.08(2)
N2AA 0.33(3) 0.20(2) 0.29(2) -0.10(2) 0.02(2) 0.05(2)
C9AA 0.37(3) 0.18(2) 0.22(2) -0.072(19) -0.02(2) -0.10(2)
C9 0.36(3) 0.147(17) 0.25(2) -0.066(19) 0.01(2) -0.130(18)
C0BA 0.29(3) 0.124(16) 0.24(2) -0.001(18) 0.03(2) -0.049(19)
O504 0.157(10) 0.093(7) 0.120(8) -0.031(6) -0.026(7) 0.013(7)

loop_
_atom_type_symbol
_atom_type_description
_atom_type_scat_dispersion_real
_atom_type_scat_dispersion_imag
_atom_type_scat_source
C C 0.0181 0.0091 'International Tables Vol C Tables 4.2.6.8 and 6.1.1.4'
H H 0.0000 0.0000 'International Tables Vol C Tables 4.2.6.8 and 6.1.1.4'
F F 0.0727 0.0534 'International Tables Vol C Tables 4.2.6.8 and 6.1.1.4'
N N 0.0311 0.0180 'International Tables Vol C Tables 4.2.6.8 and 6.1.1.4'
O O 0.0492 0.0322 'International Tables Vol C Tables 4.2.6.8 and 6.1.1.4'

loop_
_geom_angle_atom_site_label_1
_geom_angle_atom_site_label_2
_geom_angle_atom_site_label_3
_geom_angle
F101 C98 C97 108.8(7)
F101 C98 H98 111.9
F101 C98 C99 108.8(7)
O9 C8 N10 124.0(6)
O9 C8 C7 122.7(6)
O20 C19 N21 118.2(7)
O20 C19 C16 120.4(7)
O27 C26 N28 126.4(10)
O27 C26 C25 119.5(9)
O34 C33 N35 122.1(8)
O34 C33 C29 123.1(7)
O45 C44 N46 121.4(7)
O45 C44 C41 119.2(7)
O52 C51 N53 125.0(8)
O52 C51 C50 120.3(7)
O59 C58 N60 122.5(9)
O59 C58 C54 120.6(7)
O70 C69 N71 121.8(8)
O70 C69 C66 120.8(7)
O77 C76 N78 121.8(9)
O77 C76 C75 122.2(8)
O84 C83 N85 123.5(9)
O84 C83 C79 119.8(8)
O95 C94 N96 121.6(7)
O95 C94 C91 119.4(7)
O103 C102 N104 121.6(7)
O103 C102 C100 120.1(6)
N10 C8 C7 113.3(6)
N11 N10 H10 120.2
N11 C12 H12 120.6
N11 C12 C13 118.8(7)
N21 C19 C16 121.4(7)
N21 C22 H22A 111.2
N21 C22 H22B 111.2
N21 C22 C23 102.7(8)
N21 C25 C24 103.9(7)
N21 C25 H25 107.7
N21 C25 C26 112.3(7)
N28 C26 C25 114.0(8)
N28 C29 C30 118.4(9)
N28 C29 C32 115.7(7)
N28 C29 C33 112.2(7)
N35 C33 C29 114.8(8)
N36 N35 H35 120.3
N36 N35 C33 119.4(7)
N36 C37 H37 119.3
N36 C37 C38 121.3(8)
N46 C44 C41 119.4(7)
N46 C47 H47A 111.4
N46 C47 H47B 111.4
N46 C47 C48 101.9(7)
N46 C50 C49 103.2(6)
N46 C50 H50 109.9
N46 C50 C51 111.9(7)
N53 C51 C50 114.7(7)
N53 C54 C55 112.1(7)
N53 C54 C57 109.6(7)
N53 C54 C58 114.9(6)
N60 C58 C54 116.5(7)
N61 N60 H60 120.0
N61 C62 H62 119.8
N61 C62 C63 120.4(8)
N71 C69 C66 117.5(7)
N71 C72 H72B 111.2
N71 C72 H72A 111.2
N71 C72 C73 102.6(8)
N71 C75 C74 103.5(7)
N71 C75 H75 110.2
N71 C75 C76 109.8(8)
N78 C76 C75 116.0(8)
N78 C79 C80 117.2(8)
N78 C79 C82 113.0(8)
N78 C79 C83 112.5(7)
N85 C83 C79 116.7(8)
N86 N85 H85 119.3
N86 C87 H87 119.5
N86 C87 C88 121.0(8)
N96 C94 C91 119.0(7)
N96 C97 H97A 111.1
N96 C97 H97B 111.1
N96 C97 C98 103.5(6)
N96 C100 C99 103.5(6)
N96 C100 H10B 108.8
N96 C100 C102 115.1(6)
N104 C7 C6 115.9(6)
N104 C7 H7 107.7
N104 C7 C8 108.1(6)
N104 C102 C100 118.3(6)
C1 C2 H2 118.4
C1 C6 C7 121.9(7)
C2 C1 H1 120.5
C2 C1 C6 119.0(9)
C2 C3 H3 120.6
C2 C3 C4 118.9(8)
C3 C2 C1 123.1(9)
C3 C2 H2 118.4
C3 C4 H4 120.3
C4 C3 H3 120.6
C4 C5 H5 119.6
C5 C4 C3 119.5(10)
C5 C4 H4 120.3
C5 C6 C1 118.5(7)
C5 C6 C7 119.5(6)
C6 C1 H1 120.5
C6 C5 C4 120.9(8)
C6 C5 H5 119.6
C6 C7 H7 107.7
C6 C7 C8 109.6(6)
C7 N104 H10A 119.0
C8 N10 H10 120.2
C8 N10 N11 119.6(6)
C8 C7 H7 107.7
C12 N11 N10 115.6(6)
C13 C12 H12 120.6
C13 C14 H14 119.7
C13 C18 H18 120.3
C14 C13 C12 123.2(7)
C14 C13 C18 118.7(7)
C14 C15 H15 119.5
C14 C15 C16 120.9(7)
C15 C14 C13 120.5(7)
C15 C14 H14 119.7
C15 C16 C19 116.7(7)
C16 C15 H15 119.5
C16 C17 H17 119.5
C16 C17 C18 120.9(7)
C17 C16 C15 119.4(7)
C17 C16 C19 123.8(7)
C17 C18 C13 119.4(7)
C17 C18 H18 120.3
C18 C13 C12 118.1(7)
C18 C17 H17 119.5
C19 N21 C22 127.0(7)
C19 N21 C25 119.9(7)
C22 C23 H23B 111.2
C22 C23 H23A 111.2
H22A C22 H22B 109.1
C23 C22 H22A 111.2
C23 C22 H22B 111.2
C23 C24 H24A 111.1
C23 C24 H24B 111.1
C23 C24 C25 103.2(7)
H23B C23 H23A 109.1
C24 C23 C22 102.9(8)
C24 C23 H23B 111.2
C24 C23 H23A 111.2
C24 C25 H25 107.7
C24 C25 C26 117.1(8)
H24A C24 H24B 109.1
C25 N21 C22 109.8(7)
C25 C24 H24A 111.1
C25 C24 H24B 111.1
C26 N28 H28 119.8
C26 N28 C29 120.4(8)
C26 C25 H25 107.7
C29 N28 H28 119.8
C29 C30 H30A 113.8
C29 C30 H30B 113.8
C29 C32 H32B 113.8
C29 C32 H32A 113.8
C30 C29 C32 86.8(7)
C30 C31 H31A 113.6
C30 C31 H31B 113.6
H30A C30 H30B 111.1
C31 C30 C29 88.9(7)
C31 C30 H30A 113.8
C31 C30 H30B 113.8
C31 C32 C29 89.3(7)
C31 C32 H32B 113.8
C31 C32 H32A 113.8
H31A C31 H31B 110.9
C32 C31 C30 90.1(8)
C32 C31 H31A 113.6
C32 C31 H31B 113.6
H32B C32 H32A 111.0
C33 N35 H35 120.3
C33 C29 C30 112.4(7)
C33 C29 C32 108.7(8)
C37 N36 N35 115.7(7)
C38 C37 H37 119.3
C38 C39 H39 120.0
C38 C39 C40 120.1(8)
C38 C43 C42 119.9(8)
C38 C43 H43 120.1
C39 C38 C37 121.6(7)
C39 C38 C43 120.2(7)
C39 C40 H40 120.2
C40 C39 H39 120.0
C40 C41 C42 119.3(7)
C40 C41 C44 121.4(8)
C41 C40 C39 119.6(8)
C41 C40 H40 120.2
C41 C42 H42 119.6
C42 C41 C44 119.3(7)
C42 C43 H43 120.1
C43 C38 C37 118.1(7)
C43 C42 C41 120.9(8)
C43 C42 H42 119.6
C44 N46 C47 126.0(7)
C44 N46 C50 121.7(6)
C47 C48 H48B 110.6
C47 C48 H48A 110.6
H47A C47 H47B 109.3
C48 C47 H47A 111.4
C48 C47 H47B 111.4
C48 C49 H49A 111.4
C48 C49 H49B 111.4
C48 C49 C50 101.7(8)
H48B C48 H48A 108.8
C49 C48 C47 105.6(9)
C49 C48 H48B 110.6
C49 C48 H48A 110.6
C49 C50 H50 109.9
H49A C49 H49B 109.3
C50 N46 C47 111.5(6)
C50 C49 H49A 111.4
C50 C49 H49B 111.4
C51 N53 H53 118.9
C51 N53 C54 122.2(7)
C51 C50 C49 111.9(8)
C51 C50 H50 109.9
C54 N53 H53 118.9
C54 C55 H55B 113.7
C54 C55 H55A 113.7
C54 C57 H57A 113.8
C54 C57 H57B 113.8
C55 C54 C57 85.8(5)
C55 C56 H56A 113.6
C55 C56 H56B 113.6
C55 C56 C57 90.0(7)
H55B C55 H55A 110.9
C56 C55 C54 89.8(6)
C56 C55 H55B 113.7
C56 C55 H55A 113.7
C56 C57 C54 89.2(6)
C56 C57 H57A 113.8
C56 C57 H57B 113.8
H56A C56 H56B 110.9
C57 C56 H56A 113.6
C57 C56 H56B 113.6
H57A C57 H57B 111.0
C58 N60 H60 120.0
C58 N60 N61 120.0(7)
C58 C54 C55 116.0(7)
C58 C54 C57 114.8(7)
C62 N61 N60 114.8(7)
C63 C62 H62 119.8
C63 C64 H64 120.3
C63 C68 C67 120.7(8)
C63 C68 H68 119.7
C64 C63 C62 121.6(8)
C64 C63 C68 120.7(8)
C64 C65 H65 119.0
C64 C65 C66 122.0(8)
C65 C64 C63 119.4(8)
C65 C64 H64 120.3
C65 C66 C67 118.5(8)
C65 C66 C69 120.5(8)
C66 C65 H65 119.0
C66 C67 H67 120.7
C67 C66 C69 120.9(7)
C67 C68 H68 119.7
C68 C63 C62 117.7(7)
C68 C67 C66 118.6(8)
C68 C67 H67 120.7
C69 N71 C72 130.2(7)
C69 N71 C75 118.7(7)
C72 N71 C75 111.0(7)
C72 C73 H73B 111.0
C72 C73 H73A 111.0
C72 C73 C74 103.6(9)
H72B C72 H72A 109.2
C73 C72 H72B 111.2
C73 C72 H72A 111.2
C73 C74 H74A 111.4
C73 C74 H74B 111.4
H73B C73 H73A 109.0
C74 C73 H73B 111.0
C74 C73 H73A 111.0
C74 C75 H75 110.2
C74 C75 C76 112.9(8)
H74A C74 H74B 109.2
C75 C74 C73 102.1(8)
C75 C74 H74A 111.4
C75 C74 H74B 111.4
C76 N78 H78 119.0
C76 N78 C79 122.1(8)
C76 C75 H75 110.2
C79 N78 H78 119.0
C79 C80 H80B 113.4
C79 C80 H80A 113.4
C79 C80 C81 91.6(8)
C79 C82 C81 88.7(8)
C79 C82 H82A 113.9
C79 C82 H82B 113.9
C80 C79 C82 89.2(7)
C80 C79 C83 113.0(8)
C80 C81 H81B 113.9
C80 C81 H81A 113.9
C80 C81 C82 88.6(7)
H80B C80 H80A 110.7
C81 C80 H80B 113.4
C81 C80 H80A 113.4
C81 C82 H82A 113.9
C81 C82 H82B 113.9
H81B C81 H81A 111.1
C82 C79 C83 109.8(8)
C82 C81 H81B 113.9
C82 C81 H81A 113.9
H82A C82 H82B 111.1
C83 N85 H85 119.3
C83 N85 N86 121.4(8)
C87 N86 N85 114.0(8)
C88 C87 H87 119.5
C88 C89 H89 119.2
C88 C89 C90 121.6(8)
C88 C93 H93 120.7
C89 C88 C87 118.1(8)
C89 C88 C93 119.7(7)
C89 C90 H90 120.7
C89 C90 C91 118.6(7)
C90 C89 H89 119.2
C90 C91 C94 121.6(7)
C91 C90 H90 120.7
C91 C92 H92 119.2
C91 C92 C93 121.6(8)
C92 C91 C90 119.5(7)
C92 C91 C94 118.9(7)
C92 C93 C88 118.7(7)
C92 C93 H93 120.6
C93 C88 C87 122.1(8)
C93 C92 H92 119.2
C94 N96 C97 127.8(6)
C94 N96 C100 116.9(6)
C97 N96 C100 110.3(6)
C97 C98 H98 111.9
C97 C98 C99 103.1(6)
H97A C97 H97B 109.0
C98 C97 H97A 111.1
C98 C97 H97B 111.1
C98 C99 H99A 111.4
C98 C99 H99B 111.4
C98 C99 C100 101.9(7)
C99 C98 H98 111.9
C99 C100 H10B 108.8
H99A C99 H99B 109.3
C100 C99 H99A 111.4
C100 C99 H99B 111.4
C102 N104 H10A 119.0
C102 N104 C7 122.0(6)
C102 C100 C99 111.6(6)
C102 C100 H10B 108.8
F301 C298 C297 106.5(8)
F301 C298 H29E 113.0
F301 C298 C299 107.2(8)
O209 C208 N210 124.1(6)
O209 C208 C207 122.3(7)
O220 C219 N221 120.1(7)
O220 C219 C216 119.8(7)
O227 C226 N228 124.5(8)
O227 C226 C225 121.6(7)
O234 C233 N235 123.4(8)
O234 C233 C229 121.1(7)
O245 C244 N246 122.0(6)
O245 C244 C241 119.4(6)
O252 C251 N253 122.0(7)
O252 C251 C250 122.3(7)
O259 C258 N260 121.3(8)
O259 C258 C254 121.4(7)
O270 C269 N271 120.2(8)
O270 C269 C266 119.5(8)
O277 C276 N278 123.1(10)
O277 C276 C275 119.3(9)
O284 C283 N285 123.7(9)
O284 C283 C279 120.8(9)
O295 C294 N296 120.6(7)
O295 C294 C291 121.7(7)
O303 C302 N304 122.1(7)
O303 C302 C300 119.7(6)
N210 C208 C207 113.5(6)
N211 N210 H21 120.0
N211 C212 H21A 120.0
N211 C212 C213 120.0(7)
N221 C219 C216 120.2(7)
N221 C222 H22D 111.1
N221 C222 H22C 111.1
N221 C222 C223 103.3(7)
N221 C225 C224 101.9(7)
N221 C225 H22I 110.6
N221 C225 C226 110.3(7)
N228 C226 C225 113.8(7)
N228 C229 C1CA 111(2)
N228 C229 C9BA 121(2)
N228 C229 C230 114(3)
N228 C229 C232 114(2)
N228 C229 C233 112.3(7)
N235 C233 C229 115.2(8)
N236 N235 H23 119.5
N236 C237 H23I 119.7
N236 C237 C238 120.6(8)
N246 C4CA H4CB 111.4
N246 C4CA H4CA 111.4
N246 C4CA C7CA 101.8(15)
N246 C244 C241 118.6(6)
N246 C247 H24F 111.1
N246 C247 H24E 111.1
N246 C247 C248 103.1(14)
N246 C250 C6BA 101.0(12)
N246 C250 C249 106.9(11)
N246 C250 H25B 109.6
N246 C250 C251 110.2(6)
N253 C251 C250 115.6(7)
N253 C254 C255 112.5(7)
N253 C254 C257 109.8(7)
N253 C254 C258 113.0(6)
N260 C258 C254 117.2(7)
N261 N260 H26 119.7
N261 C262 H26A 119.2
N261 C262 C263 121.7(8)
N271 C8BA H8BB 110.9
N271 C8BA H8BA 110.9
N271 C269 C266 120.2(8)
N271 C272 H27B 110.8
N271 C272 H27A 110.8
N271 C275 C7BA 109.6(13)
N271 C275 C274 102.4(13)
N271 C275 H27G 107.4
N271 C275 C276 110.4(8)
N278 C276 C275 117.5(9)
N278 C279 C3CA 109(2)
N278 C279 C5CA 112(3)
N278 C279 C280 119(2)
N278 C279 C282 117(3)
N278 C279 C283 114.6(7)
N285 C283 C279 115.5(9)
N286 N285 H28A 121.1
N286 C287 H28H 119.3
N286 C287 C288 121.5(8)
N296 C294 C291 117.7(7)
N296 C297 H29C 110.8
N296 C297 H29D 110.8
N296 C300 C299 103.9(7)
N296 C300 H30C 108.5
N296 C300 C302 115.1(6)
N304 C207 C206 114.7(7)
N304 C207 H20E 108.1
N304 C207 C208 108.1(6)
N304 C302 C300 118.1(6)
C0CA C1CA H1CB 113.5
C0CA C1CA H1CA 113.5
C0CA C1CA C229 91.0(15)
C0CA C9BA H9BB 113.4
C0CA C9BA H9BA 113.4
H0CA C0CA H0CB 111.3
C1CA C0CA H0CA 114.1
C1CA C0CA H0CB 114.1
C1CA C0CA C9BA 87.4(14)
C1CA C229 C233 109(2)
H1CB C1CA H1CA 110.8
C2CA C7BA H7BA 111.1
C2CA C7BA H7BB 111.1
C2CA C7BA C275 103.2(18)
C2CA C8BA N271 104.4(17)
C2CA C8BA H8BB 110.9
C2CA C8BA H8BA 110.9
H2CA C2CA H2CB 107.8
C3CA C6CA H6CB 113.0
C3CA C6CA H6CA 113.0
C3CA C279 C280 11(4)
C3CA C279 C282 87(2)
C3CA C279 C283 117(2)
H3CA C3CA H3CB 111.5
C4CA C7CA H7CA 111.0
C4CA C7CA H7CB 111.0
H4CB C4CA H4CA 109.3
C5CA C6CA C3CA 93.8(18)
C5CA C6CA H6CB 113.0
C5CA C6CA H6CA 113.0
C5CA C279 C3CA 94.0(18)
C5CA C279 C280 92.3(19)
C5CA C279 C282 8(2)
C5CA C279 C283 107(3)
H5CB C5CA H5CA 111.4
C6BA C7CA C4CA 103.9(18)
C6BA C7CA H7CA 111.0
C6BA C7CA H7CB 111.0
C6BA C250 H25B 113.9
H6BB C6BA H6BA 108.8
C6CA C3CA H3CA 114.3
C6CA C3CA H3CB 114.3
C6CA C5CA H5CB 114.3
C6CA C5CA H5CA 114.3
H6CB C6CA H6CA 110.4
C7BA C2CA H2CA 109.0
C7BA C2CA H2CB 109.0
C7BA C275 C274 13(3)
C7BA C275 H27G 114.3
H7BA C7BA H7BB 109.1
C7CA C4CA H4CB 111.4
C7CA C4CA H4CA 111.4
C7CA C6BA H6BB 110.7
C7CA C6BA H6BA 110.7
C7CA C6BA C250 105.1(17)
H7CA C7CA H7CB 109.0
C8BA C2CA H2CA 109.0
C8BA C2CA H2CB 109.0
C8BA C2CA C7BA 112.8(19)
H8BB C8BA H8BA 108.9
C9BA C0CA H0CA 114.1
C9BA C0CA H0CB 114.1
C9BA C229 C1CA 87.2(13)
C9BA C229 C230 82.5(15)
C9BA C229 C233 114(2)
H9BB C9BA H9BA 110.7
C201 C202 H20A 121.4
C201 C202 C203 117.2(14)
C201 C206 C205 119.2(9)
C201 C206 C207 123.4(9)
C202 C201 H20 119.7
C202 C203 H20B 119.1
C203 C202 H20A 121.4
C203 C204 H20C 120.3
C203 C204 C205 119.4(18)
C204 C203 C202 121.8(12)
C204 C203 H20B 119.1
C204 C205 H20D 119.2
C204 C205 C206 121.7(15)
C205 C204 H20C 120.3
C205 C206 C207 117.2(9)
C206 C201 H20 119.7
C206 C201 C202 120.6(13)
C206 C205 H20D 119.2
C206 C207 H20E 108.1
C206 C207 C208 109.5(6)
C207 N304 H30 119.7
C208 N210 H21 120.0
C208 N210 N211 119.9(6)
C208 C207 H20E 108.1
C212 N211 N210 115.0(7)
C213 C212 H21A 120.0
C213 C214 H21B 119.8
C213 C214 C215 120.4(7)
C213 C218 H21E 120.0
C214 C213 C212 121.5(7)
C214 C213 C218 119.4(7)
C214 C215 H21C 120.3
C215 C214 H21B 119.8
C215 C216 C217 119.8(7)
C215 C216 C219 117.9(7)
C216 C215 C214 119.3(7)
C216 C215 H21C 120.3
C216 C217 H21D 119.5
C217 C216 C219 121.7(7)
C217 C218 C213 119.9(7)
C217 C218 H21E 120.0
C218 C213 C212 119.1(7)
C218 C217 C216 121.0(7)
C218 C217 H21D 119.5
C219 N221 C222 129.2(7)
C219 N221 C225 116.7(7)
C222 C223 H22E 111.1
C222 C223 H22F 111.1
H22D C222 H22C 109.1
C223 C222 H22D 111.1
C223 C222 H22C 111.1
C223 C224 H22H 110.7
C223 C224 H22G 110.7
C223 C224 C225 105.5(7)
H22E C223 H22F 109.1
C224 C223 C222 103.2(8)
C224 C223 H22E 111.1
C224 C223 H22F 111.1
C224 C225 H22I 110.6
H22H C224 H22G 108.8
C225 N221 C222 113.6(6)
C225 C224 H22H 110.7
C225 C224 H22G 110.7
C226 N228 H22 118.8
C226 N228 C229 122.4(8)
C226 C225 C224 112.5(7)
C226 C225 H22I 110.6
C229 N228 H22 118.8
C229 C1CA H1CB 113.5
C229 C1CA H1CA 113.5
C229 C9BA C0CA 91.4(14)
C229 C9BA H9BB 113.4
C229 C9BA H9BA 113.4
C229 C230 H23D 114.3
C229 C230 H23C 114.3
C229 C232 C231 85.9(13)
C229 C232 H23H 114.3
C229 C232 H23G 114.3
C230 C229 C1CA 5(2)
C230 C229 C233 110(2)
C230 C231 H23E 113.6
C230 C231 H23F 113.6
C230 C231 C232 90.3(16)
H23D C230 H23C 111.5
C231 C230 C229 85.9(13)
C231 C230 H23D 114.3
C231 C230 H23C 114.3
C231 C232 H23H 114.3
C231 C232 H23G 114.3
H23E C231 H23F 110.9
C232 C229 C1CA 95.3(15)
C232 C229 C9BA 9(3)
C232 C229 C230 90.6(14)
C232 C229 C233 114(2)
C232 C231 H23E 113.6
C232 C231 H23F 113.6
H23H C232 H23G 111.5
C233 N235 H23 119.5
C233 N235 N236 121.0(7)
C237 N236 N235 112.0(7)
C238 C237 H23I 119.7
C238 C239 H23J 121.0
C238 C243 C242 119.2(8)
C238 C243 H24D 120.4
C239 C238 C237 122.0(7)
C239 C240 H24 118.7
C239 C240 C241 122.6(7)
C240 C239 C238 117.9(7)
C240 C239 H23J 121.0
C240 C241 C244 122.5(7)
C241 C240 H24 118.7
C241 C242 H24C 119.7
C241 C242 C243 120.6(7)
C242 C241 C240 118.5(7)
C242 C241 C244 118.6(7)
C242 C243 H24D 120.4
C243 C238 C237 116.7(7)
C243 C238 C239 121.2(7)
C243 C242 H24C 119.7
C244 N246 C4CA 123.7(10)
C244 N246 C247 129.1(10)
C244 N246 C250 121.6(6)
C247 N246 C4CA 14(3)
C247 C248 H24G 110.5
C247 C248 H24H 110.5
H24F C247 H24E 109.1
C248 C247 H24F 111.1
C248 C247 H24E 111.1
C248 C249 H24J 111.1
C248 C249 H24I 111.1
C248 C249 C250 103.3(18)
H24G C248 H24H 108.7
C249 C248 C247 106.2(19)
C249 C248 H24G 110.5
C249 C248 H24H 110.5
C249 C250 C6BA 6(2)
C249 C250 H25B 109.6
C249 C250 C251 111.0(18)
H24J C249 H24I 109.1
C250 N246 C4CA 113.0(10)
C250 N246 C247 109.3(10)
C250 C6BA H6BB 110.7
C250 C6BA H6BA 110.7
C250 C249 H24J 111.1
C250 C249 H24I 111.1
C251 N253 H25A 118.6
C251 N253 C254 122.9(7)
C251 C250 C6BA 112.3(16)
C251 C250 H25B 109.6
C254 N253 H25A 118.6
C254 C255 H25D 113.6
C254 C255 H25C 113.6
C254 C255 C256 90.0(7)
C254 C257 H25H 113.8
C254 C257 H25G 113.8
C255 C254 C257 87.2(6)
C255 C256 H25E 113.8
C255 C256 H25F 113.8
H25D C255 H25C 110.9
C256 C255 H25D 113.6
C256 C255 H25C 113.6
C256 C257 C254 89.4(7)
C256 C257 H25H 113.8
C256 C257 H25G 113.8
H25E C256 H25F 111.0
C257 C256 C255 89.0(8)
C257 C256 H25E 113.8
C257 C256 H25F 113.8
H25H C257 H25G 111.0
C258 N260 H26 119.7
C258 N260 N261 120.6(7)
C258 C254 C255 117.9(8)
C258 C254 C257 113.7(7)
C262 N261 N260 115.2(7)
C263 C262 H26A 119.2
C263 C264 H26B 119.1
C263 C268 C267 121.1(9)
C263 C268 H26E 119.5
C264 C263 C262 119.6(8)
C264 C265 H26C 120.1
C264 C265 C266 119.7(9)
C265 C264 C263 121.9(8)
C265 C264 H26B 119.1
C265 C266 C269 122.2(9)
C266 C265 H26C 120.1
C266 C267 H26D 120.3
C266 C267 C268 119.4(9)
C267 C266 C265 120.3(8)
C267 C266 C269 117.3(8)
C267 C268 H26E 119.5
C268 C263 C262 122.7(8)
C268 C263 C264 117.6(8)
C268 C267 H26D 120.3
C269 N271 C8BA 129.5(12)
C269 N271 C272 123.9(13)
C269 N271 C275 120.6(7)
C272 N271 C8BA 18(3)
C272 C273 H27C 110.4
C272 C273 H27D 110.5
C272 C273 C274 106(2)
H27B C272 H27A 108.9
C273 C272 N271 104.7(17)
C273 C272 H27B 110.8
C273 C272 H27A 110.8
C273 C274 H27E 110.1
C273 C274 H27F 110.1
C273 C274 C275 107.8(18)
H27C C273 H27D 108.6
C274 C273 H27C 110.5
C274 C273 H27D 110.5
C274 C275 H27G 107.4
H27E C274 H27F 108.5
C275 N271 C8BA 109.9(12)
C275 N271 C272 112.9(12)
C275 C7BA H7BA 111.1
C275 C7BA H7BB 111.1
C275 C274 H27E 110.1
C275 C274 H27F 110.1
C276 N278 H27 117.8
C276 N278 C279 124.3(8)
C276 C275 C7BA 108(2)
C276 C275 C274 121.0(19)
C276 C275 H27G 107.4
C279 N278 H27 117.8
C279 C3CA H3CA 114.3
C279 C3CA H3CB 114.3
C279 C3CA C6CA 86.0(18)
C279 C5CA H5CB 114.3
C279 C5CA H5CA 114.3
C279 C5CA C6CA 86.2(18)
C279 C280 H28C 113.0
C279 C280 H28B 113.0
C279 C282 H28F 113.0
C279 C282 H28G 113.0
C280 C279 C283 108(2)
C280 C281 H28E 114.5
C280 C281 H28D 114.5
H28C C280 H28B 110.4
C281 C280 C279 93.4(19)
C281 C280 H28C 113.0
C281 C280 H28B 113.0
C281 C282 C279 93.7(19)
C281 C282 H28F 113.0
C281 C282 H28G 113.0
H28E C281 H28D 111.6
C282 C279 C280 84.7(18)
C282 C279 C283 110(3)
C282 C281 C280 84.7(19)
C282 C281 H28E 114.5
C282 C281 H28D 114.5
H28F C282 H28G 110.4
C283 N285 H28A 121.1
C283 N285 N286 117.9(8)
C287 N286 N285 114.7(8)
C288 C287 H28H 119.3
C288 C289 H28I 120.5
C288 C293 H29B 119.5
C289 C288 C287 121.9(8)
C289 C290 H29 119.3
C289 C290 C291 121.4(8)
C290 C289 C288 119.0(8)
C290 C289 H28I 120.5
C290 C291 C294 118.0(7)
C291 C290 H29 119.3
C291 C292 H29A 120.0
C292 C291 C290 118.7(7)
C292 C291 C294 123.1(7)
C292 C293 C288 121.0(8)
C292 C293 H29B 119.5
C293 C288 C287 118.2(8)
C293 C288 C289 119.9(7)
C293 C292 C291 119.9(8)
C293 C292 H29A 120.0
C294 N296 C297 125.7(7)
C294 N296 C300 118.0(7)
C297 C298 H29E 113.0
C297 C298 C299 103.4(7)
H29C C297 H29D 108.8
C298 C297 N296 104.9(7)
C298 C297 H29C 110.8
C298 C297 H29D 110.8
C298 C299 H29F 111.3
C298 C299 H29G 111.3
C298 C299 C300 102.5(7)
C299 C298 H29E 113.0
C299 C300 H30C 108.5
H29F C299 H29G 109.2
C300 N296 C297 110.4(6)
C300 C299 H29F 111.3
C300 C299 H29G 111.3
C302 N304 H30 119.7
C302 N304 C207 120.6(6)
C302 C300 C299 112.0(7)
C302 C300 H30C 108.5
C1BA C2BA H2B 120.0
C1BA C2BA C3BA 120.0
C1BA C5BA H5B 120.0
C2BA C1BA H1B 120.0
C2BA C1BA C5BA 120.0
C2BA C3BA H3B 120.0
C3BA C2BA H2B 120.0
C3BA N3AA C4BA 120.0
N3AA C3BA C2BA 120.0
N3AA C3BA H3B 120.0
N3AA C4BA H4B 120.0
C4BA C5BA C1BA 120.0
C4BA C5BA H5B 120.0
C5BA C1BA H1B 120.0
C5BA C4BA N3AA 120.0
C5BA C4BA H4B 120.0
C1AA N0AA C3AA 120.0
C1AA C6AA H6A 120.0
N0AA C1AA H1A 120.0
N0AA C1AA C6AA 120.0
N0AA C3AA H3A 120.0
C3AA C4AA H4A 120.0
C4AA C3AA N0AA 120.0
C4AA C3AA H3A 120.0
C4AA C5AA H5A 120.0
C5AA C4AA C3AA 120.0
C5AA C4AA H4A 120.0
C5AA C6AA C1AA 120.0
C5AA C6AA H6A 120.0
C6AA C1AA H1A 120.0
C6AA C5AA C4AA 120.0
C6AA C5AA H5A 120.0
N C402 H40A 116.8
N C406 C405 126.4(15)
N C406 H40E 116.8
C402 C403 H40B 121.0
C403 C402 N 126.3(16)
C403 C402 H40A 116.8
C403 C404 H40C 122.4
C403 C404 C405 115.2(16)
C404 C403 C402 118.1(15)
C404 C403 H40B 121.0
C404 C405 H40D 119.4
C405 C404 H40C 122.4
C405 C406 H40E 116.8
C406 N C402 112.6(16)
C406 C405 C404 121.3(14)
C406 C405 H40D 119.4
N407 C408 H40F 117.7
N407 C408 C409 124.6(12)
N407 C412 C411 124.9(12)
N407 C412 H41B 117.5
C408 C409 H40G 120.4
C408 C409 C410 119.1(11)
C409 C408 H40F 117.7
C409 C410 H41 121.7
C410 C409 H40G 120.4
C410 C411 H41A 120.0
C410 C411 C412 120.0(14)
C411 C410 C409 116.6(11)
C411 C410 H41 121.7
C411 C412 H41B 117.5
C412 N407 C408 114.6(11)
C412 C411 H41A 120.0
N419 C420 H42A 117.9
N419 C420 C421 124.2(10)
N419 C424 C423 125.1(12)
N419 C424 H42E 117.4
C420 N419 C424 115.6(10)
C420 C421 H42B 120.6
C421 C420 H42A 117.9
C421 C422 H42C 120.5
C421 C422 C423 119.0(12)
C422 C421 C420 118.8(12)
C422 C421 H42B 120.6
C422 C423 H42D 121.5
C423 C422 H42C 120.5
C423 C424 H42E 117.4
C424 C423 C422 117.0(12)
C424 C423 H42D 121.5
C438 N1AA C442 120.0
C438 C7AA H7A 120.0
N1AA C438 H43A 120.0
N1AA C438 C7AA 120.0
N1AA C442 H44E 120.0
C442 C441 H44F 120.0
C442 C441 C2AA 120.0
C441 C442 N1AA 120.0
C441 C442 H44E 120.0
C441 C2AA H2A 120.0
C2AA C441 H44F 120.0
C2AA C7AA C438 120.0
C2AA C7AA H7A 120.0
C7AA C438 H43A 120.0
C7AA C2AA C441 120.0
C7AA C2AA H2A 120.0
N447 C446 C445 117.8(15)
N447 C446 H44C 121.1
N447 C448 C443 122.4(17)
N447 C448 H44D 118.8
C443 C444 H44A 123.0
C443 C448 H44D 118.8
C444 C443 H44 122.2
C444 C445 H44B 117.2
C445 C444 C443 114.1(18)
C445 C444 H44A 123.0
C445 C446 H44C 121.1
C446 N447 C448 124.0(19)
C446 C445 C444 125.6(18)
C446 C445 H44B 117.2
C448 C443 H44 122.2
C448 C443 C444 115.7(15)
C0AA C10 H10C 120.0
C0AA C10 N2AA 120.0
C0AA C0BA H0B 120.0
C10 C0AA H0A 120.0
C10 C0AA C0BA 120.0
N2AA C10 H10C 120.0
N2AA C9AA H9A 120.0
N2AA C9AA C9 120.0
C9AA N2AA C10 120.0
C9AA C9 H9 120.0
C9 C9AA H9A 120.0
C9 C0BA C0AA 120.0
C9 C0BA H0B 120.0
C0BA C0AA H0A 120.0
C0BA C9 C9AA 120.0
C0BA C9 H9 120.0

loop_
_geom_bond_atom_site_label_1
_geom_bond_atom_site_label_2
_geom_bond_distance
F101 C98 1.394(11)
O9 C8 1.205(9)
O20 C19 1.239(10)
O27 C26 1.202(11)
O34 C33 1.245(12)
O45 C44 1.254(9)
O52 C51 1.219(10)
O59 C58 1.230(11)
O70 C69 1.217(10)
O77 C76 1.222(11)
O84 C83 1.223(13)
O95 C94 1.237(10)
O103 C102 1.243(9)
N10 H10 0.8800
N10 N11 1.377(8)
N10 C8 1.364(9)
N11 C12 1.269(10)
N21 C19 1.363(10)
N21 C22 1.483(12)
N21 C25 1.462(10)
N28 H28 0.8800
N28 C26 1.304(13)
N28 C29 1.469(13)
N35 H35 0.8800
N35 N36 1.375(10)
N35 C33 1.377(10)
N36 C37 1.267(11)
N46 C44 1.317(10)
N46 C47 1.482(11)
N46 C50 1.464(10)
N53 H53 0.8800
N53 C51 1.350(10)
N53 C54 1.428(11)
N60 H60 0.8800
N60 N61 1.374(10)
N60 C58 1.356(11)
N61 C62 1.277(11)
N71 C69 1.333(11)
N71 C72 1.457(12)
N71 C75 1.486(11)
N78 H78 0.8800
N78 C76 1.340(11)
N78 C79 1.430(12)
N85 H85 0.8800
N85 N86 1.387(10)
N85 C83 1.332(12)
N86 C87 1.266(12)
N96 C94 1.338(10)
N96 C97 1.475(10)
N96 C100 1.484(9)
N104 H10A 0.8800
N104 C7 1.443(10)
N104 C102 1.359(9)
C1 H1 0.9500
C1 C2 1.401(13)
C1 C6 1.402(11)
C2 H2 0.9500
C2 C3 1.344(16)
C3 H3 0.9500
C3 C4 1.410(15)
C4 H4 0.9500
C4 C5 1.404(13)
C5 H5 0.9500
C5 C6 1.400(12)
C6 C7 1.502(11)
C7 H7 1.0000
C7 C8 1.548(9)
C12 H12 0.9500
C12 C13 1.482(11)
C13 C14 1.382(11)
C13 C18 1.419(11)
C14 H14 0.9500
C14 C15 1.382(11)
C15 H15 0.9500
C15 C16 1.384(11)
C16 C17 1.372(11)
C16 C19 1.500(11)
C17 H17 0.9500
C17 C18 1.394(12)
C18 H18 0.9500
C22 H22A 0.9900
C22 H22B 0.9900
C22 C23 1.531(13)
C23 H23B 0.9900
C23 H23A 0.9900
C23 C24 1.478(16)
C24 H24A 0.9900
C24 H24B 0.9900
C24 C25 1.493(13)
C25 H25 1.0000
C25 C26 1.583(14)
C29 C30 1.573(12)
C29 C32 1.592(13)
C29 C33 1.496(13)
C30 H30A 0.9900
C30 H30B 0.9900
C30 C31 1.552(16)
C31 H31A 0.9900
C31 H31B 0.9900
C31 C32 1.522(15)
C32 H32B 0.9900
C32 H32A 0.9900
C37 H37 0.9500
C37 C38 1.484(11)
C38 C39 1.366(12)
C38 C43 1.374(12)
C39 H39 0.9500
C39 C40 1.413(11)
C40 H40 0.9500
C40 C41 1.368(12)
C41 C42 1.390(11)
C41 C44 1.500(11)
C42 H42 0.9500
C42 C43 1.374(11)
C43 H43 0.9500
C47 H47A 0.9900
C47 H47B 0.9900
C47 C48 1.495(15)
C48 H48B 0.9900
C48 H48A 0.9900
C48 C49 1.491(15)
C49 H49A 0.9900
C49 H49B 0.9900
C49 C50 1.551(12)
C50 H50 1.0000
C50 C51 1.535(12)
C54 C55 1.570(11)
C54 C57 1.587(10)
C54 C58 1.496(13)
C55 H55B 0.9900
C55 H55A 0.9900
C55 C56 1.520(12)
C56 H56A 0.9900
C56 H56B 0.9900
C56 C57 1.520(12)
C57 H57A 0.9900
C57 H57B 0.9900
C62 H62 0.9500
C62 C63 1.496(12)
C63 C64 1.369(12)
C63 C68 1.378(12)
C64 H64 0.9500
C64 C65 1.359(13)
C65 H65 0.9500
C65 C66 1.384(13)
C66 C67 1.418(13)
C66 C69 1.498(12)
C67 H67 0.9500
C67 C68 1.381(12)
C68 H68 0.9500
C72 H72B 0.9900
C72 H72A 0.9900
C72 C73 1.496(15)
C73 H73B 0.9900
C73 H73A 0.9900
C73 C74 1.523(16)
C74 H74A 0.9900
C74 H74B 0.9900
C74 C75 1.513(12)
C75 H75 1.0000
C75 C76 1.524(15)
C79 C80 1.503(14)
C79 C82 1.545(12)
C79 C83 1.554(13)
C80 H80B 0.9900
C80 H80A 0.9900
C80 C81 1.514(15)
C81 H81B 0.9900
C81 H81A 0.9900
C81 C82 1.549(15)
C82 H82A 0.9900
C82 H82B 0.9900
C87 H87 0.9500
C87 C88 1.469(11)
C88 C89 1.389(12)
C88 C93 1.400(13)
C89 H89 0.9500
C89 C90 1.399(11)
C90 H90 0.9500
C90 C91 1.405(11)
C91 C92 1.392(11)
C91 C94 1.481(11)
C92 H92 0.9500
C92 C93 1.400(11)
C93 H93 0.9500
C97 H97A 0.9900
C97 H97B 0.9900
C97 C98 1.511(11)
C98 H98 1.0000
C98 C99 1.520(13)
C99 H99A 0.9900
C99 H99B 0.9900
C99 C100 1.534(11)
C100 H10B 1.0000
C100 C102 1.506(11)
F301 C298 1.412(12)
O209 C208 1.225(9)
O220 C219 1.245(10)
O227 C226 1.237(10)
O234 C233 1.224(12)
O245 C244 1.235(9)
O252 C251 1.242(10)
O259 C258 1.235(11)
O270 C269 1.233(10)
O277 C276 1.239(12)
O284 C283 1.203(13)
O295 C294 1.223(10)
O303 C302 1.239(9)
N210 H21 0.8800
N210 N211 1.372(9)
N210 C208 1.326(10)
N211 C212 1.270(11)
N221 C219 1.359(10)
N221 C222 1.466(11)
N221 C225 1.463(11)
N228 H22 0.8800
N228 C226 1.318(11)
N228 C229 1.445(13)
N235 H23 0.8800
N235 N236 1.383(9)
N235 C233 1.346(11)
N236 C237 1.301(11)
N246 C4CA 1.497(17)
N246 C244 1.313(9)
N246 C247 1.494(17)
N246 C250 1.473(9)
N253 H25A 0.8800
N253 C251 1.351(10)
N253 C254 1.457(11)
N260 H26 0.8800
N260 N261 1.394(10)
N260 C258 1.357(10)
N261 C262 1.279(11)
N271 C8BA 1.506(18)
N271 C269 1.328(13)
N271 C272 1.504(18)
N271 C275 1.462(12)
N278 H27 0.8800
N278 C276 1.334(12)
N278 C279 1.405(13)
N285 H28A 0.8800
N285 N286 1.372(10)
N285 C283 1.349(12)
N286 C287 1.300(11)
N296 C294 1.345(10)
N296 C297 1.489(11)
N296 C300 1.466(10)
N304 H30 0.8800
N304 C207 1.455(10)
N304 C302 1.342(10)
C0CA H0CA 0.9900
C0CA H0CB 0.9900
C0CA C1CA 1.54(2)
C0CA C9BA 1.54(2)
C1CA H1CB 0.9900
C1CA H1CA 0.9900
C1CA C229 1.547(18)
C2CA H2CA 0.9900
C2CA H2CB 0.9900
C2CA C7BA 1.51(2)
C2CA C8BA 1.478(19)
C3CA H3CA 0.9900
C3CA H3CB 0.9900
C3CA C6CA 1.543(19)
C3CA C279 1.540(18)
C4CA H4CB 0.9900
C4CA H4CA 0.9900
C4CA C7CA 1.51(2)
C5CA H5CB 0.9900
C5CA H5CA 0.9900
C5CA C6CA 1.54(2)
C5CA C279 1.537(18)
C6BA H6BB 0.9900
C6BA H6BA 0.9900
C6BA C7CA 1.50(2)
C6BA C250 1.525(18)
C6CA H6CB 0.9900
C6CA H6CA 0.9900
C7BA H7BA 0.9900
C7BA H7BB 0.9900
C7BA C275 1.522(18)
C7CA H7CA 0.9900
C7CA H7CB 0.9900
C8BA H8BB 0.9900
C8BA H8BA 0.9900
C9BA H9BB 0.9900
C9BA H9BA 0.9900
C9BA C229 1.535(18)
C201 H20 0.9500
C201 C202 1.380(17)
C201 C206 1.377(15)
C202 H20A 0.9500
C202 C203 1.47(3)
C203 H20B 0.9500
C203 C204 1.32(3)
C204 H20C 0.9500
C204 C205 1.366(18)
C205 H20D 0.9500
C205 C206 1.405(14)
C206 C207 1.518(11)
C207 H20E 1.0000
C207 C208 1.555(10)
C212 H21A 0.9500
C212 C213 1.473(11)
C213 C214 1.385(11)
C213 C218 1.389(11)
C214 H21B 0.9500
C214 C215 1.408(11)
C215 H21C 0.9500
C215 C216 1.367(11)
C216 C217 1.395(11)
C216 C219 1.488(11)
C217 H21D 0.9500
C217 C218 1.367(12)
C218 H21E 0.9500
C222 H22D 0.9900
C222 H22C 0.9900
C222 C223 1.520(13)
C223 H22E 0.9900
C223 H22F 0.9900
C223 C224 1.516(14)
C224 H22H 0.9900
C224 H22G 0.9900
C224 C225 1.550(12)
C225 H22I 1.0000
C225 C226 1.538(13)
C229 C230 1.542(18)
C229 C232 1.534(18)
C229 C233 1.551(12)
C230 H23D 0.9900
C230 H23C 0.9900
C230 C231 1.54(2)
C231 H23E 0.9900
C231 H23F 0.9900
C231 C232 1.55(2)
C232 H23H 0.9900
C232 H23G 0.9900
C237 H23I 0.9500
C237 C238 1.503(10)
C238 C239 1.406(12)
C238 C243 1.376(12)
C239 H23J 0.9500
C239 C240 1.366(11)
C240 H24 0.9500
C240 C241 1.392(11)
C241 C242 1.381(12)
C241 C244 1.510(10)
C242 H24C 0.9500
C242 C243 1.402(11)
C243 H24D 0.9500
C247 H24F 0.9900
C247 H24E 0.9900
C247 C248 1.520(19)
C248 H24G 0.9900
C248 H24H 0.9900
C248 C249 1.49(2)
C249 H24J 0.9900
C249 H24I 0.9900
C249 C250 1.522(18)
C250 H25B 1.0000
C250 C251 1.524(12)
C254 C255 1.527(11)
C254 C257 1.582(12)
C254 C258 1.495(12)
C255 H25D 0.9900
C255 H25C 0.9900
C255 C256 1.548(15)
C256 H25E 0.9900
C256 H25F 0.9900
C256 C257 1.510(13)
C257 H25H 0.9900
C257 H25G 0.9900
C262 H26A 0.9500
C262 C263 1.446(11)
C263 C264 1.393(12)
C263 C268 1.387(13)
C264 H26B 0.9500
C264 C265 1.370(12)
C265 H26C 0.9500
C265 C266 1.381(12)
C266 C267 1.374(14)
C266 C269 1.501(12)
C267 H26D 0.9500
C267 C268 1.400(14)
C268 H26E 0.9500
C272 H27B 0.9900
C272 H27A 0.9900
C272 C273 1.476(19)
C273 H27C 0.9900
C273 H27D 0.9900
C273 C274 1.509(19)
C274 H27E 0.9900
C274 H27F 0.9900
C274 C275 1.523(18)
C275 H27G 1.0000
C275 C276 1.502(16)
C279 C280 1.543(18)
C279 C282 1.541(18)
C279 C283 1.555(13)
C280 H28C 0.9900
C280 H28B 0.9900
C280 C281 1.543(19)
C281 H28E 0.9900
C281 H28D 0.9900
C281 C282 1.54(2)
C282 H28F 0.9900
C282 H28G 0.9900
C287 H28H 0.9500
C287 C288 1.478(11)
C288 C289 1.395(12)
C288 C293 1.395(12)
C289 H28I 0.9500
C289 C290 1.375(11)
C290 H29 0.9500
C290 C291 1.420(12)
C291 C292 1.383(12)
C291 C294 1.492(10)
C292 H29A 0.9500
C292 C293 1.383(11)
C293 H29B 0.9500
C297 H29C 0.9900
C297 H29D 0.9900
C297 C298 1.486(12)
C298 H29E 1.0000
C298 C299 1.540(13)
C299 H29F 0.9900
C299 H29G 0.9900
C299 C300 1.543(12)
C300 H30C 1.0000
C300 C302 1.508(11)
C1BA H1B 0.9500
C1BA C2BA 1.3900
C1BA C5BA 1.3900
C2BA H2B 0.9500
C2BA C3BA 1.3900
C3BA H3B 0.9500
C3BA N3AA 1.3900
N3AA C4BA 1.3900
C4BA H4B 0.9500
C4BA C5BA 1.3900
C5BA H5B 0.9500
C1AA H1A 0.9500
C1AA N0AA 1.3900
C1AA C6AA 1.3900
N0AA C3AA 1.3900
C3AA H3A 0.9500
C3AA C4AA 1.3900
C4AA H4A 0.9500
C4AA C5AA 1.3900
C5AA H5A 0.9500
C5AA C6AA 1.3900
C6AA H6A 0.9500
N C402 1.41(2)
N C406 1.244(19)
C402 H40A 0.9500
C402 C403 1.38(3)
C403 H40B 0.9500
C403 C404 1.37(3)
C404 H40C 0.9500
C404 C405 1.41(2)
C405 H40D 0.9500
C405 C406 1.38(2)
C406 H40E 0.9500
N407 C408 1.336(15)
N407 C412 1.326(17)
C408 H40F 0.9500
C408 C409 1.347(16)
C409 H40G 0.9500
C409 C410 1.415(18)
C410 H41 0.9500
C410 C411 1.334(19)
C411 H41A 0.9500
C411 C412 1.374(19)
C412 H41B 0.9500
N419 C420 1.335(13)
N419 C424 1.340(14)
C420 H42A 0.9500
C420 C421 1.370(16)
C421 H42B 0.9500
C421 C422 1.337(18)
C422 H42C 0.9500
C422 C423 1.430(19)
C423 H42D 0.9500
C423 C424 1.341(17)
C424 H42E 0.9500
C438 H43A 0.9500
C438 N1AA 1.3900
C438 C7AA 1.3900
N1AA C442 1.3900
C442 H44E 0.9500
C442 C441 1.3900
C441 H44F 0.9500
C441 C2AA 1.3900
C2AA H2A 0.9500
C2AA C7AA 1.3900
C7AA H7A 0.9500
N447 C446 1.29(2)
N447 C448 1.37(2)
C443 H44 0.9500
C443 C444 1.48(3)
C443 C448 1.37(2)
C444 H44A 0.9500
C444 C445 1.44(2)
C445 H44B 0.9500
C445 C446 1.31(2)
C446 H44C 0.9500
C448 H44D 0.9500
C0AA H0A 0.9500
C0AA C10 1.3900
C0AA C0BA 1.3900
C10 H10C 0.9500
C10 N2AA 1.3900
N2AA C9AA 1.3900
C9AA H9A 0.9500
C9AA C9 1.3900
C9 H9 0.9500
C9 C0BA 1.3900
C0BA H0B 0.9500

loop_
_geom_torsion_atom_site_label_1
_geom_torsion_atom_site_label_2
_geom_torsion_atom_site_label_3
_geom_torsion_atom_site_label_4
_geom_torsion
F101 C98 C99 C100 -73.0(8)
N10 N11 C12 C13 173.1(7)
N11 N10 C8 O9 -4.8(11)
N11 N10 C8 C7 173.9(6)
N11 C12 C13 C14 -2.3(13)
N11 C12 C13 C18 176.2(8)
N21 C22 C23 C24 32.0(10)
N21 C25 C26 O27 -130.9(8)
N21 C25 C26 N28 51.0(10)
N28 C29 C30 C31 -134.0(8)
N28 C29 C32 C31 136.8(9)
N28 C29 C33 O34 143.5(8)
N28 C29 C33 N35 -38.3(10)
N35 N36 C37 C38 175.9(7)
N36 N35 C33 O34 -6.3(11)
N36 N35 C33 C29 175.4(7)
N36 C37 C38 C39 7.5(12)
N36 C37 C38 C43 -169.8(8)
N46 C47 C48 C49 34.5(12)
N46 C50 C51 O52 53.4(10)
N46 C50 C51 N53 -129.3(7)
N53 C54 C55 C56 92.5(8)
N53 C54 C57 C56 -95.1(8)
N53 C54 C58 O59 170.7(8)
N53 C54 C58 N60 -16.6(10)
N60 N61 C62 C63 179.0(7)
N61 N60 C58 O59 -5.5(13)
N61 N60 C58 C54 -178.0(7)
N61 C62 C63 C64 15.4(14)
N61 C62 C63 C68 -163.2(9)
N71 C72 C73 C74 36.6(12)
N71 C75 C76 O77 50.5(10)
N71 C75 C76 N78 -128.5(7)
N78 C79 C80 C81 126.3(8)
N78 C79 C82 C81 -129.8(9)
N78 C79 C83 O84 168.0(10)
N78 C79 C83 N85 -14.1(12)
N85 N86 C87 C88 -178.3(7)
N86 N85 C83 O84 1.1(15)
N86 N85 C83 C79 -176.6(7)
N86 C87 C88 C89 -161.1(8)
N86 C87 C88 C93 21.8(12)
N96 C97 C98 F101 80.1(8)
N96 C97 C98 C99 -35.2(9)
N96 C100 C102 O103 146.7(6)
N96 C100 C102 N104 -31.7(9)
N104 C7 C8 O9 -105.1(8)
N104 C7 C8 N10 76.2(7)
C1 C2 C3 C4 1.1(17)
C1 C6 C7 N104 0.7(10)
C1 C6 C7 C8 -121.9(8)
C2 C1 C6 C5 -0.9(13)
C2 C1 C6 C7 -177.8(8)
C2 C3 C4 C5 0.1(16)
C3 C4 C5 C6 -1.7(15)
C4 C5 C6 C1 2.1(13)
C4 C5 C6 C7 179.1(9)
C5 C6 C7 N104 -176.2(7)
C5 C6 C7 C8 61.3(9)
C6 C1 C2 C3 -0.7(16)
C6 C7 C8 O9 22.0(9)
C6 C7 C8 N10 -156.7(6)
C7 N104 C102 O103 -3.2(10)
C7 N104 C102 C100 175.2(6)
C8 N10 N11 C12 171.6(7)
C12 C13 C14 C15 -176.9(8)
C12 C13 C18 C17 177.8(8)
C13 C14 C15 C16 -2.3(13)
C14 C13 C18 C17 -3.6(13)
C14 C15 C16 C17 -1.2(13)
C14 C15 C16 C19 -178.1(8)
C15 C16 C17 C18 2.2(13)
C15 C16 C19 O20 29.6(11)
C15 C16 C19 N21 -151.7(8)
C16 C17 C18 C13 0.2(14)
C17 C16 C19 O20 -147.2(8)
C17 C16 C19 N21 31.5(12)
C18 C13 C14 C15 4.6(13)
C19 N21 C22 C23 148.9(8)
C19 N21 C25 C24 -176.2(8)
C19 N21 C25 C26 56.3(10)
C19 C16 C17 C18 178.9(8)
C22 N21 C19 O20 -166.1(8)
C22 N21 C19 C16 15.2(13)
C22 N21 C25 C24 -15.5(10)
C22 N21 C25 C26 -143.0(8)
C22 C23 C24 C25 -42.2(10)
C23 C24 C25 N21 35.8(10)
C23 C24 C25 C26 160.2(8)
C24 C25 C26 O27 109.1(10)
C24 C25 C26 N28 -69.0(10)
C25 N21 C19 O20 -9.0(11)
C25 N21 C19 C16 172.3(7)
C25 N21 C22 C23 -10.1(10)
C26 N28 C29 C30 -38.6(11)
C26 N28 C29 C32 -139.7(9)
C26 N28 C29 C33 94.9(9)
C29 N28 C26 O27 5.1(13)
C29 N28 C26 C25 -176.9(7)
C29 C30 C31 C32 17.0(8)
C30 C29 C32 C31 16.6(9)
C30 C29 C33 O34 -80.2(10)
C30 C29 C33 N35 98.0(9)
C30 C31 C32 C29 -16.8(8)
C32 C29 C30 C31 -16.3(8)
C32 C29 C33 O34 14.2(11)
C32 C29 C33 N35 -167.6(7)
C33 N35 N36 C37 178.0(7)
C33 C29 C30 C31 92.6(9)
C33 C29 C32 C31 -96.0(9)
C37 C38 C39 C40 -173.6(7)
C37 C38 C43 C42 175.3(7)
C38 C39 C40 C41 -2.0(12)
C39 C38 C43 C42 -2.1(12)
C39 C40 C41 C42 -1.2(12)
C39 C40 C41 C44 177.0(7)
C40 C41 C42 C43 2.8(12)
C40 C41 C44 O45 -75.8(10)
C40 C41 C44 N46 104.3(9)
C41 C42 C43 C38 -1.1(13)
C42 C41 C44 O45 102.4(9)
C42 C41 C44 N46 -77.5(10)
C43 C38 C39 C40 3.7(12)
C44 N46 C47 C48 155.1(9)
C44 N46 C50 C49 179.9(8)
C44 N46 C50 C51 59.5(10)
C44 C41 C42 C43 -175.5(7)
C47 N46 C44 O45 -176.7(8)
C47 N46 C44 C41 3.3(12)
C47 N46 C50 C49 -9.8(10)
C47 N46 C50 C51 -130.2(8)
C47 C48 C49 C50 -40.8(12)
C48 C49 C50 N46 30.3(11)
C48 C49 C50 C51 150.7(9)
C49 C50 C51 O52 -61.8(10)
C49 C50 C51 N53 115.5(8)
C50 N46 C44 O45 -7.9(12)
C50 N46 C44 C41 172.1(7)
C50 N46 C47 C48 -14.6(11)
C51 N53 C54 C55 69.0(9)
C51 N53 C54 C57 162.5(7)
C51 N53 C54 C58 -66.4(9)
C54 N53 C51 O52 -0.5(12)
C54 N53 C51 C50 -177.7(6)
C54 C55 C56 C57 17.7(8)
C55 C54 C57 C56 16.9(8)
C55 C54 C58 O59 37.1(11)
C55 C54 C58 N60 -150.3(7)
C55 C56 C57 C54 -17.5(8)
C57 C54 C55 C56 -16.9(8)
C57 C54 C58 O59 -60.8(11)
C57 C54 C58 N60 111.9(8)
C58 N60 N61 C62 -164.1(8)
C58 C54 C55 C56 -132.6(8)
C58 C54 C57 C56 133.8(8)
C62 C63 C64 C65 -176.2(9)
C62 C63 C68 C67 173.8(9)
C63 C64 C65 C66 1.4(15)
C64 C63 C68 C67 -4.8(14)
C64 C65 C66 C67 -2.5(15)
C64 C65 C66 C69 -178.2(9)
C65 C66 C67 C68 0.1(14)
C65 C66 C69 O70 45.2(13)
C65 C66 C69 N71 -134.3(10)
C66 C67 C68 C63 3.5(14)
C67 C66 C69 O70 -130.4(10)
C67 C66 C69 N71 50.1(13)
C68 C63 C64 C65 2.3(14)
C69 N71 C72 C73 160.6(10)
C69 N71 C75 C74 173.4(9)
C69 N71 C75 C76 52.7(11)
C69 C66 C67 C68 175.7(9)
C72 N71 C69 O70 -168.3(10)
C72 N71 C69 C66 11.2(15)
C72 N71 C75 C74 -7.7(12)
C72 N71 C75 C76 -128.4(9)
C72 C73 C74 C75 -41.7(11)
C73 C74 C75 N71 29.7(11)
C73 C74 C75 C76 148.3(8)
C74 C75 C76 O77 -64.4(10)
C74 C75 C76 N78 116.6(8)
C75 N71 C69 O70 10.4(13)
C75 N71 C69 C66 -170.2(8)
C75 N71 C72 C73 -18.1(12)
C76 N78 C79 C80 64.2(10)
C76 N78 C79 C82 165.8(8)
C76 N78 C79 C83 -69.2(10)
C79 N78 C76 O77 5.5(12)
C79 N78 C76 C75 -175.5(7)
C79 C80 C81 C82 -10.7(8)
C80 C79 C82 C81 -10.4(8)
C80 C79 C83 O84 32.6(14)
C80 C79 C83 N85 -149.5(9)
C80 C81 C82 C79 10.4(8)
C82 C79 C80 C81 10.7(9)
C82 C79 C83 O84 -65.2(13)
C82 C79 C83 N85 112.6(10)
C83 N85 N86 C87 -163.2(8)
C83 C79 C80 C81 -100.5(9)
C83 C79 C82 C81 103.7(9)
C87 C88 C89 C90 177.7(7)
C87 C88 C93 C92 178.7(7)
C88 C89 C90 C91 4.7(11)
C89 C88 C93 C92 1.7(12)
C89 C90 C91 C92 -1.1(11)
C89 C90 C91 C94 -179.8(7)
C90 C91 C92 C93 -2.3(12)
C90 C91 C94 O95 139.1(8)
C90 C91 C94 N96 -38.2(10)
C91 C92 C93 C88 2.0(12)
C92 C91 C94 O95 -39.6(11)
C92 C91 C94 N96 143.0(7)
C93 C88 C89 C90 -5.1(12)
C94 N96 C97 C98 -139.1(8)
C94 N96 C100 C99 168.5(7)
C94 N96 C100 C102 -69.5(9)
C94 C91 C92 C93 176.5(7)
C97 N96 C94 O95 158.7(8)
C97 N96 C94 C91 -24.0(11)
C97 N96 C100 C99 11.8(8)
C97 N96 C100 C102 133.8(7)
C97 C98 C99 C100 42.4(9)
C98 C99 C100 N96 -33.0(8)
C98 C99 C100 C102 -157.3(6)
C99 C100 C102 O103 -95.8(8)
C99 C100 C102 N104 85.8(8)
C100 N96 C94 O95 6.7(11)
C100 N96 C94 C91 -176.0(6)
C100 N96 C97 C98 14.5(9)
C102 N104 C7 C6 76.2(8)
C102 N104 C7 C8 -160.4(6)
F301 C298 C299 C300 -73.4(8)
N210 N211 C212 C213 176.5(7)
N211 N210 C208 O209 -3.3(11)
N211 N210 C208 C207 174.7(6)
N211 C212 C213 C214 1.3(14)
N211 C212 C213 C218 -178.2(8)
N221 C222 C223 C224 31.4(9)
N221 C225 C226 O227 44.2(10)
N221 C225 C226 N228 -133.4(7)
N228 C229 C230 C231 -96(2)
N228 C229 C232 C231 96(2)
N228 C229 C233 O234 164.5(8)
N228 C229 C233 N235 -20.2(10)
N235 N236 C237 C238 176.1(6)
N236 N235 C233 O234 -2.9(12)
N236 N235 C233 C229 -178.1(7)
N236 C237 C238 C239 0.1(11)
N236 C237 C238 C243 -175.5(7)
N246 C4CA C7CA C6BA 30(3)
N246 C247 C248 C249 -31(3)
N246 C250 C251 O252 54.5(9)
N246 C250 C251 N253 -129.3(7)
N253 C254 C255 C256 94.8(9)
N253 C254 C257 C256 -97.0(9)
N253 C254 C258 O259 164.2(7)
N253 C254 C258 N260 -19.3(10)
N260 N261 C262 C263 178.7(7)
N261 N260 C258 O259 -2.4(11)
N261 N260 C258 C254 -179.0(7)
N261 C262 C263 C264 -165.4(8)
N261 C262 C263 C268 12.0(14)
N271 C272 C273 C274 18(4)
N271 C275 C276 O277 55.4(11)
N271 C275 C276 N278 -128.0(8)
N278 C279 C280 C281 132(2)
N278 C279 C282 C281 -134(3)
N278 C279 C283 O284 174.9(10)
N278 C279 C283 N285 -5.4(12)
N285 N286 C287 C288 -179.5(7)
N286 N285 C283 O284 -3.2(15)
N286 N285 C283 C279 177.0(7)
N286 C287 C288 C289 16.4(12)
N286 C287 C288 C293 -163.0(8)
N296 C297 C298 F301 80.7(9)
N296 C297 C298 C299 -32.1(10)
N296 C300 C302 O303 149.6(7)
N296 C300 C302 N304 -32.5(10)
N304 C207 C208 O209 -107.5(8)
N304 C207 C208 N210 74.5(8)
C0CA C1CA C229 N228 -135(2)
C0CA C1CA C229 C9BA -13(3)
C0CA C1CA C229 C230 -2(55)
C0CA C1CA C229 C232 -17(4)
C0CA C1CA C229 C233 101(2)
C0CA C9BA C229 N228 125(2)
C0CA C9BA C229 C1CA 13(3)
C0CA C9BA C229 C230 12(4)
C0CA C9BA C229 C232 169(29)
C0CA C9BA C229 C233 -97(2)
C1CA C0CA C9BA C229 -13(3)
C1CA C229 C230 C231 -145(59)
C1CA C229 C232 C231 -19(4)
C1CA C229 C233 O234 -72.3(17)
C1CA C229 C233 N235 103.0(16)
C2CA C7BA C275 N271 2(4)
C2CA C7BA C275 C274 -57(12)
C2CA C7BA C275 C276 122(3)
C3CA C279 C280 C281 114(17)
C3CA C279 C282 C281 -25(4)
C3CA C279 C283 O284 45(2)
C3CA C279 C283 N285 -135.5(18)
C4CA N246 C244 O245 -173(2)
C4CA N246 C244 C241 8(2)
C4CA N246 C247 C248 126(10)
C4CA N246 C250 C6BA -13(3)
C4CA N246 C250 C249 -11(3)
C4CA N246 C250 C251 -131.6(18)
C5CA C279 C280 C281 15(4)
C5CA C279 C282 C281 169(51)
C5CA C279 C283 O284 -59(2)
C5CA C279 C283 N285 120(2)
C6BA C250 C251 O252 -57.3(18)
C6BA C250 C251 N253 118.9(17)
C6CA C3CA C279 N278 117(2)
C6CA C3CA C279 C5CA 1(4)
C6CA C3CA C279 C280 -80(14)
C6CA C3CA C279 C282 -1(4)
C6CA C3CA C279 C283 -111(2)
C6CA C5CA C279 N278 -114(3)
C6CA C5CA C279 C3CA -1(4)
C6CA C5CA C279 C280 9(4)
C6CA C5CA C279 C282 12(45)
C6CA C5CA C279 C283 119(3)
C7BA C2CA C8BA N271 -1(4)
C7BA C275 C276 O277 -64(2)
C7BA C275 C276 N278 112.5(19)
C7CA C6BA C250 N246 32(3)
C7CA C6BA C250 C249 -131(33)
C7CA C6BA C250 C251 149(2)
C8BA N271 C269 O270 -178(2)
C8BA N271 C269 C266 4(3)
C8BA N271 C272 C273 -89(6)
C8BA N271 C275 C7BA -3(3)
C8BA N271 C275 C274 9(3)
C8BA N271 C275 C276 -121.4(19)
C8BA C2CA C7BA C275 -1(5)
C9BA C0CA C1CA C229 13(3)
C9BA C229 C230 C231 24(3)
C9BA C229 C232 C231 -43(25)
C9BA C229 C233 O234 23.3(16)
C9BA C229 C233 N235 -161.3(14)
C201 C202 C203 C204 -1.1(18)
C201 C206 C207 N304 2.6(11)
C201 C206 C207 C208 -119.2(8)
C202 C201 C206 C205 -4.6(14)
C202 C201 C206 C207 -179.1(9)
C202 C203 C204 C205 1(2)
C203 C204 C205 C206 -3.0(19)
C204 C205 C206 C201 4.7(14)
C204 C205 C206 C207 179.5(10)
C205 C206 C207 N304 -172.0(7)
C205 C206 C207 C208 66.3(9)
C206 C201 C202 C203 2.9(15)
C206 C207 C208 O209 18.2(10)
C206 C207 C208 N210 -159.9(7)
C207 N304 C302 O303 -4.8(11)
C207 N304 C302 C300 177.4(6)
C208 N210 N211 C212 173.7(7)
C212 C213 C214 C215 -180.0(8)
C212 C213 C218 C217 179.3(8)
C213 C214 C215 C216 2.2(13)
C214 C213 C218 C217 -0.2(14)
C214 C215 C216 C217 -3.2(13)
C214 C215 C216 C219 -174.3(8)
C215 C216 C217 C218 2.6(14)
C215 C216 C219 O220 31.7(11)
C215 C216 C219 N221 -148.2(8)
C216 C217 C218 C213 -0.9(14)
C217 C216 C219 O220 -139.2(8)
C217 C216 C219 N221 40.9(12)
C218 C213 C214 C215 -0.5(13)
C219 N221 C222 C223 154.6(8)
C219 N221 C225 C224 -177.5(7)
C219 N221 C225 C226 62.8(9)
C219 C216 C217 C218 173.4(8)
C222 N221 C219 O220 -166.4(8)
C222 N221 C219 C216 13.4(12)
C222 N221 C225 C224 -5.2(9)
C222 N221 C225 C226 -124.9(8)
C222 C223 C224 C225 -35.5(10)
C223 C224 C225 N221 25.2(9)
C223 C224 C225 C226 143.3(8)
C224 C225 C226 O227 -68.9(10)
C224 C225 C226 N228 113.6(8)
C225 N221 C219 O220 4.4(11)
C225 N221 C219 C216 -175.7(7)
C225 N221 C222 C223 -16.5(9)
C226 N228 C229 C1CA 160.5(17)
C226 N228 C229 C9BA 61.2(18)
C226 N228 C229 C230 156.6(15)
C226 N228 C229 C232 54.5(16)
C226 N228 C229 C233 -77.1(9)
C229 N228 C226 O227 -2.4(12)
C229 N228 C226 C225 175.1(6)
C229 C230 C231 C232 -20(3)
C230 C229 C232 C231 -20(3)
C230 C229 C233 O234 -67(2)
C230 C229 C233 N235 108.0(19)
C230 C231 C232 C229 20(3)
C232 C229 C230 C231 20(3)
C232 C229 C233 O234 32.9(18)
C232 C229 C233 N235 -151.7(17)
C233 N235 N236 C237 170.9(7)
C233 C229 C230 C231 136(2)
C233 C229 C232 C231 -132.9(19)
C237 C238 C239 C240 -176.3(7)
C237 C238 C243 C242 177.1(7)
C238 C239 C240 C241 -0.1(12)
C239 C238 C243 C242 1.5(12)
C239 C240 C241 C242 0.5(12)
C239 C240 C241 C244 173.7(7)
C240 C241 C242 C243 0.0(12)
C240 C241 C244 O245 -65.1(10)
C240 C241 C244 N246 114.3(8)
C241 C242 C243 C238 -1.0(12)
C242 C241 C244 O245 108.1(8)
C242 C241 C244 N246 -72.5(9)
C243 C238 C239 C240 -0.9(12)
C244 N246 C4CA C7CA 154.8(14)
C244 N246 C247 C248 -162.8(14)
C244 N246 C250 C6BA -178.8(19)
C244 N246 C250 C249 -177(2)
C244 N246 C250 C251 62.3(9)
C244 C241 C242 C243 -173.4(7)
C247 N246 C4CA C7CA -88(8)
C247 N246 C244 O245 172(2)
C247 N246 C244 C241 -8(2)
C247 N246 C250 C6BA 1(3)
C247 N246 C250 C249 3(3)
C247 N246 C250 C251 -117.7(18)
C247 C248 C249 C250 33(3)
C248 C249 C250 N246 -22(3)
C248 C249 C250 C6BA -5(29)
C248 C249 C250 C251 98(2)
C249 C250 C251 O252 -63.8(16)
C249 C250 C251 N253 112.4(15)
C250 N246 C4CA C7CA -11(3)
C250 N246 C244 O245 -8.4(11)
C250 N246 C244 C241 172.3(7)
C250 N246 C247 C248 17(3)
C250 C6BA C7CA C4CA -40(3)
C251 N253 C254 C255 71.5(9)
C251 N253 C254 C257 166.8(6)
C251 N253 C254 C258 -65.1(9)
C254 N253 C251 O252 -1.9(11)
C254 N253 C251 C250 -178.0(6)
C254 C255 C256 C257 16.3(9)
C255 C254 C257 C256 16.0(9)
C255 C254 C258 O259 30.2(11)
C255 C254 C258 N260 -153.3(7)
C255 C256 C257 C254 -15.7(8)
C257 C254 C255 C256 -15.5(8)
C257 C254 C258 O259 -69.7(10)
C257 C254 C258 N260 106.8(8)
C258 N260 N261 C262 -168.8(7)
C258 C254 C255 C256 -130.9(9)
C258 C254 C257 C256 135.2(9)
C262 C263 C264 C265 177.1(8)
C262 C263 C268 C267 -177.7(9)
C263 C264 C265 C266 -0.8(14)
C264 C263 C268 C267 -0.3(15)
C264 C265 C266 C267 2.6(14)
C264 C265 C266 C269 177.4(8)
C265 C266 C267 C268 -3.2(15)
C265 C266 C269 O270 -126.2(10)
C265 C266 C269 N271 51.6(13)
C266 C267 C268 C263 2.1(16)
C267 C266 C269 O270 48.7(13)
C267 C266 C269 N271 -133.5(10)
C268 C263 C264 C265 -0.4(13)
C269 N271 C8BA C2CA -176.8(18)
C269 N271 C272 C273 156.4(19)
C269 N271 C275 C7BA 176(2)
C269 N271 C275 C274 -172(2)
C269 N271 C275 C276 57.8(13)
C269 C266 C267 C268 -178.2(9)
C272 N271 C8BA C2CA 105(7)
C272 N271 C269 O270 -158(2)
C272 N271 C269 C266 25(2)
C272 N271 C275 C7BA -22(3)
C272 N271 C275 C274 -10(3)
C272 N271 C275 C276 -140.1(19)
C272 C273 C274 C275 -25(4)
C273 C274 C275 N271 21(4)
C273 C274 C275 C7BA 145(17)
C273 C274 C275 C276 144(2)
C274 C275 C276 O277 -64(2)
C274 C275 C276 N278 113(2)
C275 N271 C8BA C2CA 2(3)
C275 N271 C269 O270 2.5(16)
C275 N271 C269 C266 -175.2(10)
C275 N271 C272 C273 -5(3)
C276 N278 C279 C3CA 62(2)
C276 N278 C279 C5CA 165(2)
C276 N278 C279 C280 59(2)
C276 N278 C279 C282 158(2)
C276 N278 C279 C283 -71.7(10)
C279 N278 C276 O277 -3.6(13)
C279 N278 C276 C275 179.9(7)
C279 C3CA C6CA C5CA -1(4)
C279 C5CA C6CA C3CA 1(4)
C279 C280 C281 C282 -14(4)
C280 C279 C282 C281 -14(4)
C280 C279 C283 O284 39.0(19)
C280 C279 C283 N285 -141.2(16)
C280 C281 C282 C279 14(4)
C282 C279 C280 C281 14(4)
C282 C279 C283 O284 -51.8(19)
C282 C279 C283 N285 128.0(17)
C283 N285 N286 C287 -167.8(8)
C283 C279 C280 C281 -95(3)
C283 C279 C282 C281 93(3)
C287 C288 C289 C290 -178.9(7)
C287 C288 C293 C292 178.2(7)
C288 C289 C290 C291 -0.1(12)
C289 C288 C293 C292 -1.2(12)
C289 C290 C291 C292 0.5(12)
C289 C290 C291 C294 175.4(7)
C290 C291 C292 C293 -1.1(12)
C290 C291 C294 O295 -39.2(11)
C290 C291 C294 N296 142.3(8)
C291 C292 C293 C288 1.5(12)
C292 C291 C294 O295 135.5(9)
C292 C291 C294 N296 -43.1(11)
C293 C288 C289 C290 0.5(12)
C294 N296 C297 C298 -138.8(8)
C294 N296 C300 C299 165.7(7)
C294 N296 C300 C302 -71.4(9)
C294 C291 C292 C293 -175.8(7)
C297 N296 C294 O295 157.7(8)
C297 N296 C294 C291 -23.7(11)
C297 N296 C300 C299 11.3(9)
C297 N296 C300 C302 134.1(7)
C297 C298 C299 C300 38.8(10)
C298 C299 C300 N296 -30.4(9)
C298 C299 C300 C302 -155.2(7)
C299 C300 C302 O303 -92.0(9)
C299 C300 C302 N304 85.8(8)
C300 N296 C294 O295 7.6(11)
C300 N296 C294 C291 -173.9(6)
C300 N296 C297 C298 13.2(10)
C302 N304 C207 C206 79.4(9)
C302 N304 C207 C208 -158.1(6)
C1BA C2BA C3BA N3AA 0.0
C2BA C1BA C5BA C4BA 0.0
C2BA C3BA N3AA C4BA 0.0
C3BA N3AA C4BA C5BA 0.0
N3AA C4BA C5BA C1BA 0.0
C5BA C1BA C2BA C3BA 0.0
C1AA N0AA C3AA C4AA 0.0
N0AA C1AA C6AA C5AA 0.0
N0AA C3AA C4AA C5AA 0.0
C3AA C4AA C5AA C6AA 0.0
C4AA C5AA C6AA C1AA 0.0
C6AA C1AA N0AA C3AA 0.0
N C402 C403 C404 3(3)
C402 N C406 C405 -2(2)
C402 C403 C404 C405 -4(3)
C403 C404 C405 C406 3(3)
C404 C405 C406 N 0(3)
C406 N C402 C403 0(2)
N407 C408 C409 C410 7.3(16)
C408 N407 C412 C411 -1.0(17)
C408 C409 C410 C411 -5.2(15)
C409 C410 C411 C412 0.6(18)
C410 C411 C412 N407 3(2)
C412 N407 C408 C409 -4.1(16)
N419 C420 C421 C422 3.1(16)
C420 N419 C424 C423 0.3(14)
C420 C421 C422 C423 0.4(16)
C421 C422 C423 C424 -3.2(16)
C422 C423 C424 N419 2.9(16)
C424 N419 C420 C421 -3.5(14)
C438 N1AA C442 C441 0.0
N1AA C438 C7AA C2AA 0.0
N1AA C442 C441 C2AA 0.0
C442 C441 C2AA C7AA 0.0
C441 C2AA C7AA C438 0.0
C7AA C438 N1AA C442 0.0
C443 C444 C445 C446 6(2)
C444 C443 C448 N447 5(2)
C444 C445 C446 N447 -6(2)
C446 N447 C448 C443 -6(3)
C448 N447 C446 C445 6(3)
C448 C443 C444 C445 -4.6(18)
C0AA C10 N2AA C9AA 0.0
C10 C0AA C0BA C9 0.0
C10 N2AA C9AA C9 0.0
N2AA C9AA C9 C0BA 0.0
C9AA C9 C0BA C0AA 0.0
C0BA C0AA C10 N2AA 0.0

loop_
_smtbx_masks_void_nr
_smtbx_masks_void_average_x
_smtbx_masks_void_average_y
_smtbx_masks_void_average_z
_smtbx_masks_void_volume
_smtbx_masks_void_count_electrons
1 -0.082 0.109 0.412 31.3 1.8
2 0.082 0.609 0.588 31.3 1.7
3 0.136 0.916 0.507 14.3 1.1
4 0.129 0.820 0.254 7.3 0.0
5 0.205 0.203 0.911 5.6 0.1
6 0.254 0.020 0.807 12.2 0.4
7 0.250 0.038 0.322 5.5 0.0
8 0.250 0.808 0.070 3.1 0.3
9 0.374 0.372 0.260 26.3 0.9
10 0.365 0.848 0.514 18.3 1.2
11 0.402 0.157 0.591 27.9 0.2
12 0.361 0.922 0.264 8.5 1.7
13 0.383 0.389 0.658 7.5 0.0
14 0.446 0.148 0.166 8.6 0.8
15 0.598 0.657 0.409 27.9 0.2
16 0.554 0.648 0.834 8.6 0.8
17 0.626 0.872 0.740 26.3 0.9
18 0.617 0.889 0.342 7.5 0.0
19 0.635 0.348 0.486 18.3 1.2
20 0.639 0.422 0.736 8.5 1.7
21 0.746 0.520 0.193 12.2 0.4
22 0.750 0.538 0.678 5.5 0.0
23 0.750 0.308 0.930 3.1 0.3
24 0.795 0.703 0.089 5.6 0.1
25 0.864 0.416 0.493 14.3 1.1
26 0.871 0.320 0.746 7.3 0.0
